data_1576455
loop_
_publ_author_name
'Radovi&#x107;, Aleksa'
'Healy, Maria C.'
'Datta, Arnadeep'
'Das, Deborshee'
'Cai, Likun'
'Diaz, Steven'
'Gogoi, Achyut Ranjan'
'Wolford, Nikki J.'
'Carpenter, Stephanie H.'
'Brenessel, William W.'
'McCamant, David'
'Gutierrez, Osvaldo'
'Neidig, Michael L.'

_publ_section_title
;
 Iron tris-mesityl: a homoleptic iron(ii) ferrate species for directed C-H
 activation.
;
_journal_issue 14
_journal_name_full 'Chemical science'
_journal_page_first 7002
_journal_page_last 7009
_journal_paper_doi 10.1039/d5sc08832a
_journal_volume 17
_journal_year 2026
_chemical_formula_moiety 'C36 H30 Fe N3, C18 H36 K N2 O6, 1.5(C4 H8 O), 0.5(C4 H10 O)'
_chemical_formula_sum 'C62 H83 Fe K N5 O8'
_chemical_formula_weight 1121.28
_space_group_crystal_system triclinic
_space_group_IT_number 2
_space_group_name_Hall '-P 1'
_space_group_name_H-M_alt 'P -1'
_atom_sites_solution_hydrogens geom
_atom_sites_solution_primary dual
_atom_sites_solution_secondary difmap
_audit_creation_date 2023-06-26
_audit_creation_method
;
Olex2 1.5
(compiled 2023.03.06 svn.rbb2c1857 for OlexSys, GUI svn.r6748)
;
_audit_update_record
;
2024-07-30 deposited with the CCDC.	2026-02-04 downloaded from the CCDC.
;
_cell_angle_alpha 114.6990(10)
_cell_angle_beta 111.7550(10)
_cell_angle_gamma 91.6040(10)
_cell_formula_units_Z 4
_cell_length_a 17.7676(2)
_cell_length_b 19.7393(2)
_cell_length_c 20.0446(2)
_cell_measurement_reflns_used 40237
_cell_measurement_temperature 100.00(11)
_cell_measurement_theta_max 76.6340
_cell_measurement_theta_min 3.4120
_cell_volume 5791.04(13)
_computing_cell_refinement 'CrysAlisPro 1.171.42.90a (Rigaku OD, 2023)'
_computing_data_collection 'CrysAlisPro 1.171.42.90a (Rigaku OD, 2023)'
_computing_data_reduction 'CrysAlisPro 1.171.42.90a (Rigaku OD, 2023)'
_computing_molecular_graphics 'Olex2 1.5 (Dolomanov et al., 2009)'
_computing_publication_material 'Olex2 1.5 (Dolomanov et al., 2009)'
_computing_structure_refinement 'SHELXL 2019/2 (Sheldrick, 2015b)'
_computing_structure_solution 'SHELXT 2018/2 (Sheldrick, 2015a)'
_diffrn_ambient_environment N~2~
_diffrn_ambient_temperature 100.00(11)
_diffrn_detector 'Hybrid Pixel Array Detector'
_diffrn_detector_area_resol_mean 10.0000
_diffrn_detector_type HyPix
_diffrn_measured_fraction_theta_full 0.997
_diffrn_measured_fraction_theta_max 0.965
_diffrn_measurement_details
;
List of Runs (angles in degrees, time in seconds):

  # Type    Start    End  Width  t~exp~   \w     \q     \k     \f   Frames
#--------------------------------------------------------------------------
  1  \w   -118.00 -33.00   0.50    4.50    --  -47.09 -52.00 104.00  170
  2  \w    -49.00  25.00   0.50    4.50    --  -47.09  52.00-110.00  148
  3  \w    -24.00  61.00   0.50    4.50    --   47.09 -52.00 104.00  170
  4  \w     34.00 120.00   0.50    4.50    --   47.09  52.00-110.00  172
  5  \w    -31.00  26.00   0.50    4.50    --  -47.09  38.00-180.00  114
  6  \w    -55.00  24.00   0.50    4.50    --  -47.09  57.00-120.00  158
  7  \w     -5.00  21.00   0.50    4.50    --  -47.09  19.00-180.00   52
  8  \w    -25.00  29.00   0.50    4.50    --   47.09 -19.00   0.00  108
  9  \w     34.00  89.00   0.50    4.50    --   47.09-125.00 -30.00  110
 10  \w   -163.00 -78.00   0.50   18.00    --  -91.75 -52.00 104.00  170
 11  \w    -49.00 -19.00   0.50   18.00    --  -91.75  52.00-110.00   60
 12  \w   -104.00 -78.00   0.50   18.00    --  -91.75  77.00   0.00   52
 13  \w   -104.00 -79.00   0.50   18.00    --  -91.75 -45.00 -30.00   50
 14  \w    -52.00 -26.00   0.50   18.00    --  -91.75  61.00-150.00   52
 15  \w    -63.00 -22.00   0.50   18.00    --  -91.75  61.00 -30.00   82
 16  \w   -153.00-127.00   0.50   18.00    --  -91.75 -45.00 -30.00   52
 17  \w    -62.00 -19.00   0.50   18.00    --  -91.75  61.00  60.00   86
 18  \w    -62.00 -36.00   0.50   18.00    --  -91.75  77.00   0.00   52
 19  \w     95.00 178.00   0.50   18.00    --  108.41  52.00-110.00  166
 20  \w     36.00  69.00   0.50   18.00    --  108.41 -52.00 104.00   66
 21  \w     78.00 105.00   0.50   18.00    --  108.41 -94.00 -60.00   54
 22  \w     37.00  69.00   0.50   18.00    --  108.41 -94.00 -60.00   64
 23  \w     73.00 105.00   0.50   18.00    --  108.41 -94.00 120.00   64
 24  \w    117.00 178.00   0.50   18.00    --  108.41   0.00 -60.00  122
 25  \w     36.00  89.00   0.50   18.00    --  108.41 -94.00  60.00  106
 26  \w    102.00 178.00   0.50   18.00    --  108.41 125.00  90.00  152
 27  \w     98.00 172.00   0.50   18.00    --  108.41  61.00 150.00  148
 28  \w     44.00 111.00   0.50   18.00    --  108.41-125.00 -90.00  134
 29  \w     41.00  70.00   0.50   18.00    --  108.41 -61.00-120.00   58
 30  \w     44.00  91.00   0.50   18.00    --  108.41-125.00  60.00   94
 31  \w     45.00  74.00   0.50   18.00    --  108.41 -61.00  30.00   58
 32  \w     79.00 128.00   0.50   18.00    --  108.41 -77.00 120.00   98
 33  \w     39.00  71.00   0.50   18.00    --  108.41 -77.00 120.00   64
 34  \w     78.00 104.00   0.50   18.00    --  108.41 -94.00-120.00   52
 35  \w    117.00 177.00   0.50   18.00    --  108.41   0.00-150.00  120
 36  \w     96.00 160.00   0.50   18.00    --  108.41  45.00 120.00  128
 37  \w     36.00 105.00   0.50   18.00    --  108.41 -94.00   0.00  138
 38  \w    123.00 149.00   0.50   18.00    --  108.41   0.00-120.00   52
 39  \w    115.00 178.00   0.50   18.00    --  108.41   0.00  60.00  126
 40  \w     97.00 153.00   0.50   18.00    --  108.41  45.00-180.00  112
 41  \w     36.00 103.00   0.50   18.00    --  108.41 -94.00  90.00  134
 42  \w     57.00 104.00   0.50   18.00    --  108.41 -94.00  30.00   94
 43  \w     59.00 110.00   0.50   18.00    --  108.41-125.00-120.00  102
;
_diffrn_measurement_device 'four-circle diffractometer'
_diffrn_measurement_device_type 'XtaLAB Synergy, Dualflex, HyPix'
_diffrn_measurement_method '\w scans'
_diffrn_orient_matrix_type 'CrysAlisPro convention (1999,Acta A55,543-557)'
_diffrn_orient_matrix_UB_11 -0.0553220000
_diffrn_orient_matrix_UB_12 -0.0557957000
_diffrn_orient_matrix_UB_13 0.0070947000
_diffrn_orient_matrix_UB_21 -0.0765368000
_diffrn_orient_matrix_UB_22 0.0031453000
_diffrn_orient_matrix_UB_23 -0.0668846000
_diffrn_orient_matrix_UB_31 0.0150435000
_diffrn_orient_matrix_UB_32 -0.0679708000
_diffrn_orient_matrix_UB_33 -0.0646077000
_diffrn_radiation_monochromator mirror
_diffrn_radiation_probe x-ray
_diffrn_radiation_type 'Cu K\a'
_diffrn_radiation_wavelength 1.54184
_diffrn_reflns_av_R_equivalents 0.0335
_diffrn_reflns_av_unetI/netI 0.0304
_diffrn_reflns_Laue_measured_fraction_full 0.997
_diffrn_reflns_Laue_measured_fraction_max 0.965
_diffrn_reflns_limit_h_max 22
_diffrn_reflns_limit_h_min -22
_diffrn_reflns_limit_k_max 22
_diffrn_reflns_limit_k_min -24
_diffrn_reflns_limit_l_max 25
_diffrn_reflns_limit_l_min -25
_diffrn_reflns_number 89789
_diffrn_reflns_point_group_measured_fraction_full 0.997
_diffrn_reflns_point_group_measured_fraction_max 0.965
_diffrn_reflns_theta_full 67.684
_diffrn_reflns_theta_max 77.978
_diffrn_reflns_theta_min 3.301
_diffrn_source 'micro-focus sealed X-ray tube'
_diffrn_source_type 'PhotonJet (Cu) X-ray Source'
_exptl_absorpt_coefficient_mu 3.200
_exptl_absorpt_correction_T_max 1.00000
_exptl_absorpt_correction_T_min 0.88290
_exptl_absorpt_correction_type multi-scan
_exptl_absorpt_process_details
;
CrysAlisPro 1.171.42.90a (Rigaku Oxford Diffraction, 2023)
Empirical absorption correction using spherical harmonics,
implemented in SCALE3 ABSPACK scaling algorithm.
;
_exptl_crystal_colour 'dark blue'
_exptl_crystal_colour_modifier dark
_exptl_crystal_colour_primary blue
_exptl_crystal_density_diffrn 1.286
_exptl_crystal_description block
_exptl_crystal_F_000 2396
_exptl_crystal_size_max 0.142
_exptl_crystal_size_mid 0.109
_exptl_crystal_size_min 0.06
_refine_diff_density_max 0.545
_refine_diff_density_min -0.615
_refine_diff_density_rms 0.056
_refine_ls_extinction_method none
_refine_ls_goodness_of_fit_ref 1.023
_refine_ls_hydrogen_treatment constr
_refine_ls_matrix_type full
_refine_ls_number_parameters 1559
_refine_ls_number_reflns 23903
_refine_ls_number_restraints 200
_refine_ls_restrained_S_all 1.022
_refine_ls_R_factor_all 0.0583
_refine_ls_R_factor_gt 0.0490
_refine_ls_shift/su_max 0.001
_refine_ls_shift/su_mean 0.000
_refine_ls_structure_factor_coef Fsqd
_refine_ls_weighting_details 'w=1/[\s^2^(Fo^2^)+(0.0561P)^2^+6.6799P] where P=(Fo^2^+2Fc^2^)/3'
_refine_ls_weighting_scheme calc
_refine_ls_wR_factor_gt 0.1297
_refine_ls_wR_factor_ref 0.1351
_reflns_Friedel_coverage 0.000
_reflns_number_gt 20234
_reflns_number_total 23903
_reflns_threshold_expression 'I > 2\s(I)'
_cod_data_source_file d5sc08832a2.cif
_cod_data_source_block neiar24
_cod_depositor_comments 'Adding full bibliography for 1576451--1576463.cif.'
_cod_original_cell_volume 5791.03(12)
_cod_database_code 1576455
_shelx_shelxl_version_number 2019/2
_shelx_space_group_comment
;
The symmetry employed for this shelxl refinement is uniquely defined
by the following loop, which should always be used as a source of
symmetry information in preference to the above space-group names.
They are only intended as comments.
;
_shelx_estimated_absorpt_t_max 0.831
_shelx_estimated_absorpt_t_min 0.659
_olex2_refinement_description
;
1. Fixed Uiso
 At 1.2 times of:
  All C(H) groups, All C(H,H) groups
 At 1.5 times of:
  All C(H,H,H) groups
2. Restrained distances
 O8-C95 \\sim O8-C95'
 with sigma of 0.02
 O9-C99 \\sim O9-C99'
 with sigma of 0.02
 O10-C100 \\sim O10'-C00'
 with sigma of 0.02
 O10-C101 \\sim O10'-C01'
 with sigma of 0.02
 O11-C105 \\sim O11-C05'
 with sigma of 0.02
 O12-C106 \\sim O12'-C06'
 with sigma of 0.02
 O12-C107 \\sim O12'-C07'
 with sigma of 0.02
 N10-C96 \\sim N10'-C96'
 with sigma of 0.02
 N10-C102 \\sim N10'-C02'
 with sigma of 0.02
 N10-C108 \\sim N10'-C08'
 with sigma of 0.02
 C95-C96 \\sim C95'-C96'
 with sigma of 0.02
 C99-C100 \\sim C99'-C00'
 with sigma of 0.02
 C101-C102 \\sim C01'-C02'
 with sigma of 0.02
 C105-C106 \\sim C05'-C06'
 with sigma of 0.02
 C107-C108 \\sim C07'-C08'
 with sigma of 0.02
 O8-C96 \\sim O8-C96'
 with sigma of 0.04
 O9-C100 \\sim O9-C00'
 with sigma of 0.04
 O10-C99 \\sim O10'-C99'
 with sigma of 0.04
 O10-C102 \\sim O10'-C02'
 with sigma of 0.04
 O11-C106 \\sim O11-C06'
 with sigma of 0.04
 O12-C105 \\sim O12'-C05'
 with sigma of 0.04
 O12-C108 \\sim O12'-C08'
 with sigma of 0.04
 N10-C95 \\sim N10'-C95'
 with sigma of 0.04
 N10-C101 \\sim N10'-C01'
 with sigma of 0.04
 N10-C107 \\sim N10'-C07'
 with sigma of 0.04
 C96-C102 \\sim C96'-C02'
 with sigma of 0.04
 C96-C108 \\sim C96'-C08'
 with sigma of 0.04
 C100-C101 \\sim C00'-C01'
 with sigma of 0.04
 C102-C108 \\sim C02'-C08'
 with sigma of 0.04
 C106-C107 \\sim C06'-C07'
 with sigma of 0.04
3. Uiso/Uaniso restraints and constraints
All non-hydrogen atoms have similar U: within 1.2A with sigma of 0.01 and sigma
for terminal atoms of 0.02 within 1.2A
4. Same fragment restrains
{O15, C120, C119, C118, C117} sigma for 1-2: 0.02, 1-3: 0.04
as in
{O15, C117, C118, C119, C120}
{O15, C117, C118, C119, C120} sigma for 1-2: 0.02, 1-3: 0.04
as in
{O15', C17', C18', C19', C20'}
5. Others
 Sof(O15')=Sof(C17')=Sof(H17A)=Sof(H17B)=Sof(C18')=Sof(H18A)=Sof(H18B)=
 Sof(C19')=Sof(H19A)=Sof(H19B)=Sof(C20')=Sof(H20A)=Sof(H20B)=1-FVAR(1)
 Sof(O15)=Sof(C117)=Sof(H11G)=Sof(H11H)=Sof(C118)=Sof(H11I)=Sof(H11J)=
 Sof(C119)=Sof(H11K)=Sof(H11L)=Sof(C120)=Sof(H12N)=Sof(H12O)=FVAR(1)
 Sof(O10')=Sof(O12')=Sof(N10')=Sof(C00')=Sof(H00A)=Sof(H00B)=Sof(C01')=
 Sof(H01A)=Sof(H01B)=Sof(C02')=Sof(H02A)=Sof(H02B)=Sof(C05')=Sof(H05A)=
 Sof(H05B)=Sof(C06')=Sof(H06A)=Sof(H06B)=Sof(C07')=Sof(H07A)=Sof(H07B)=
 Sof(C08')=Sof(H08A)=Sof(H08B)=Sof(C95')=Sof(H95A)=Sof(H95B)=Sof(C96')=
 Sof(H96A)=Sof(H96B)=Sof(C99')=Sof(H99C)=Sof(H99D)=1-FVAR(2)
 Sof(O10)=Sof(O12)=Sof(N10)=Sof(C95)=Sof(H95C)=Sof(H95D)=Sof(C96)=Sof(H96C)=
 Sof(H96D)=Sof(C99)=Sof(H99A)=Sof(H99B)=Sof(C100)=Sof(H10A)=Sof(H10B)=Sof(C101)=
 Sof(H10C)=Sof(H10D)=Sof(C102)=Sof(H10E)=Sof(H10F)=Sof(C105)=Sof(H10K)=
 Sof(H10L)=Sof(C106)=Sof(H10M)=Sof(H10N)=Sof(C107)=Sof(H10O)=Sof(H10P)=
 Sof(C108)=Sof(H10Q)=Sof(H10R)=FVAR(2)
6.a Secondary CH2 refined with riding coordinates:
 C73(H73A,H73B), C74(H74A,H74B), C75(H75A,H75B), C76(H76A,H76B), C77(H77A,
 H77B), C78(H78A,H78B), C79(H79A,H79B), C80(H80A,H80B), C81(H81A,H81B),
 C82(H82A,H82B), C83(H83A,H83B), C84(H84A,H84B), C85(H85A,H85B), C86(H86A,H86B),
  C87(H87A,H87B), C88(H88A,H88B), C89(H89A,H89B), C90(H90A,H90B), C00'(H00A,
 H00B), C01'(H01A,H01B), C02'(H02A,H02B), C05'(H05A,H05B), C06'(H06A,H06B),
 C07'(H07A,H07B), C08'(H08A,H08B), C91(H91A,H91B), C92(H92A,H92B), C93(H93A,
 H93B), C94(H94A,H94B), C95'(H95A,H95B), C95(H95C,H95D), C96'(H96A,H96B),
 C96(H96C,H96D), C97(H97A,H97B), C98(H98A,H98B), C99(H99A,H99B), C99'(H99C,
 H99D), C100(H10A,H10B), C101(H10C,H10D), C102(H10E,H10F), C103(H10G,H10H),
 C104(H10I,H10J), C105(H10K,H10L), C106(H10M,H10N), C107(H10O,H10P), C108(H10Q,
 H10R), C109(H10S,H10T), C110(H11A,H11B), C111(H11C,H11D), C112(H11E,H11F),
 C17'(H17A,H17B), C18'(H18A,H18B), C19'(H19A,H19B), C20'(H20A,H20B), C117(H11G,
 H11H), C118(H11I,H11J), C119(H11K,H11L), C120(H12N,H12O), C113(H11M,H11N),
 C114(H11O,H11P), C115(H11Q,H11R), C116(H11S,H11T), C122(H12G,H12H), C123(H12I,
 H12J)
6.b Aromatic/amide H refined with riding coordinates:
 C2(H2), C4(H4), C5(H5), C8(H8), C9(H9), C10(H10), C11(H11), C14(H14),
 C16(H16), C17(H17), C20(H20), C21(H21), C22(H22), C23(H23), C26(H26), C28(H28),
  C29(H29), C32(H32), C33(H33), C34(H34), C35(H35), C38(H38), C40(H40),
 C41(H41), C44(H44), C45(H45), C46(H46), C47(H47), C50(H50), C52(H52), C53(H53),
  C56(H56), C57(H57), C58(H58), C59(H59), C62(H62), C64(H64), C65(H65),
 C68(H68), C69(H69), C70(H70), C71(H71)
6.c Idealised Me refined as rotating group:
 C12(H12A,H12B,H12C), C24(H24A,H24B,H24C), C36(H36A,H36B,H36C), C48(H48A,H48B,
 H48C), C60(H60A,H60B,H60C), C72(H72A,H72B,H72C), C121(H12D,H12E,H12F),
 C124(H12K,H12L,H12M)
;
_olex2_submission_original_sample_id neiar24
_olex2_submission_special_instructions 'No special instructions were received'
_oxdiff_exptl_absorpt_empirical_details
;
Empirical correction (ABSPACK) includes:
- Absorption correction using spherical harmonics
- Frame scaling
;
_oxdiff_exptl_absorpt_empirical_full_max 1.378
_oxdiff_exptl_absorpt_empirical_full_min 0.842

loop_
_space_group_symop_operation_xyz
'x, y, z'
'-x, -y, -z'

loop_
_atom_site_label
_atom_site_type_symbol
_atom_site_fract_x
_atom_site_fract_y
_atom_site_fract_z
_atom_site_U_iso_or_equiv
_atom_site_adp_type
_atom_site_occupancy
_atom_site_site_symmetry_order
_atom_site_calc_flag
_atom_site_refinement_flags_posn
_atom_site_refinement_flags_adp
_atom_site_refinement_flags_occupancy
_atom_site_disorder_assembly
_atom_site_disorder_group
Fe1 Fe 0.90178(2) 0.09735(2) 0.30817(2) 0.02431(8) Uani 1 1 d . . . . .
N1 N 0.84936(12) 0.18514(11) 0.34387(12) 0.0281(4) Uani 1 1 d . . . . .
N2 N 1.00642(12) 0.14777(11) 0.40862(12) 0.0274(4) Uani 1 1 d . . . . .
N3 N 0.85710(12) 0.03986(10) 0.35161(11) 0.0260(4) Uani 1 1 d . . . . .
C1 C 0.93627(14) 0.15265(13) 0.26029(14) 0.0290(5) Uani 1 1 d . . . . .
C2 C 0.98461(16) 0.13551(14) 0.21609(15) 0.0335(5) Uani 1 1 d . . . . .
H2 H 1.003097 0.088931 0.204656 0.040 Uiso 1 1 calc R U . . .
C3 C 1.00697(18) 0.18294(16) 0.18810(17) 0.0395(6) Uani 1 1 d . . . . .
C4 C 0.98002(18) 0.25145(16) 0.20407(18) 0.0417(6) Uani 1 1 d . . . . .
H4 H 0.995470 0.284824 0.186040 0.050 Uiso 1 1 calc R U . . .
C5 C 0.93107(18) 0.27077(15) 0.24594(17) 0.0389(6) Uani 1 1 d . . . . .
H5 H 0.911701 0.316822 0.255441 0.047 Uiso 1 1 calc R U . . .
C6 C 0.90968(16) 0.22279(13) 0.27462(15) 0.0317(5) Uani 1 1 d . . . . .
C7 C 0.85970(16) 0.23958(13) 0.32060(15) 0.0323(5) Uani 1 1 d . . . . .
C8 C 0.82571(19) 0.30426(15) 0.34285(18) 0.0420(6) Uani 1 1 d . . . . .
H8 H 0.833140 0.341592 0.326273 0.050 Uiso 1 1 calc R U . . .
C9 C 0.78141(19) 0.31385(16) 0.38887(19) 0.0459(7) Uani 1 1 d . . . . .
H9 H 0.758546 0.357787 0.404531 0.055 Uiso 1 1 calc R U . . .
C10 C 0.77083(17) 0.25841(15) 0.41185(16) 0.0389(6) Uani 1 1 d . . . . .
H10 H 0.740882 0.263773 0.443762 0.047 Uiso 1 1 calc R U . . .
C11 C 0.80449(15) 0.19548(14) 0.38758(15) 0.0314(5) Uani 1 1 d . . . . .
H11 H 0.795688 0.157104 0.402405 0.038 Uiso 1 1 calc R U . . .
C12 C 1.0597(2) 0.16096(19) 0.1415(2) 0.0544(8) Uani 1 1 d . . . . .
H12A H 1.064408 0.107850 0.127330 0.082 Uiso 1 1 calc R U . . .
H12B H 1.115128 0.194506 0.174861 0.082 Uiso 1 1 calc R U . . .
H12C H 1.033899 0.166233 0.091870 0.082 Uiso 1 1 calc R U . . .
C13 C 0.96577(14) 0.02171(13) 0.27743(14) 0.0274(5) Uani 1 1 d . . . . .
C14 C 0.94321(15) -0.04751(13) 0.20572(16) 0.0321(5) Uani 1 1 d . . . . .
H14 H 0.889151 -0.060519 0.163779 0.038 Uiso 1 1 calc R U . . .
C15 C 0.99573(16) -0.09766(14) 0.19314(17) 0.0357(6) Uani 1 1 d . . . . .
C16 C 1.07498(17) -0.07950(15) 0.25515(19) 0.0417(6) Uani 1 1 d . . . . .
H16 H 1.111277 -0.113660 0.248188 0.050 Uiso 1 1 calc R U . . .
C17 C 1.10089(16) -0.01206(16) 0.32663(17) 0.0387(6) Uani 1 1 d . . . . .
H17 H 1.154960 0.000147 0.368293 0.046 Uiso 1 1 calc R U . . .
C18 C 1.04743(14) 0.03793(13) 0.33732(15) 0.0292(5) Uani 1 1 d . . . . .
C19 C 1.07013(14) 0.11017(14) 0.41029(15) 0.0295(5) Uani 1 1 d . . . . .
C20 C 1.14682(16) 0.14116(16) 0.47800(16) 0.0379(6) Uani 1 1 d . . . . .
H20 H 1.191616 0.116031 0.477791 0.045 Uiso 1 1 calc R U . . .
C21 C 1.15737(17) 0.20828(17) 0.54514(16) 0.0422(6) Uani 1 1 d . . . . .
H21 H 1.208713 0.228770 0.591873 0.051 Uiso 1 1 calc R U . . .
C22 C 1.09226(16) 0.24517(16) 0.54335(16) 0.0380(6) Uani 1 1 d . . . . .
H22 H 1.098109 0.291311 0.588856 0.046 Uiso 1 1 calc R U . . .
C23 C 1.01905(16) 0.21416(14) 0.47487(15) 0.0338(5) Uani 1 1 d . . . . .
H23 H 0.975001 0.240478 0.473774 0.041 Uiso 1 1 calc R U . . .
C24 C 0.96923(19) -0.17024(16) 0.1147(2) 0.0512(8) Uani 1 1 d . . . . .
H24A H 0.914606 -0.171846 0.076223 0.077 Uiso 1 1 calc R U . . .
H24B H 0.966085 -0.214425 0.124880 0.077 Uiso 1 1 calc R U . . .
H24C H 1.009779 -0.171566 0.092004 0.077 Uiso 1 1 calc R U . . .
C25 C 0.79599(14) 0.04390(12) 0.21416(14) 0.0259(4) Uani 1 1 d . . . . .
C26 C 0.75846(15) 0.05275(13) 0.14364(14) 0.0285(5) Uani 1 1 d . . . . .
H26 H 0.790632 0.084245 0.134398 0.034 Uiso 1 1 calc R U . . .
C27 C 0.67658(15) 0.01776(14) 0.08660(14) 0.0314(5) Uani 1 1 d . . . . .
C28 C 0.62975(15) -0.03148(13) 0.09751(14) 0.0316(5) Uani 1 1 d . . . . .
H28 H 0.575093 -0.058162 0.057759 0.038 Uiso 1 1 calc R U . . .
C29 C 0.66306(15) -0.04135(13) 0.16625(14) 0.0302(5) Uani 1 1 d . . . . .
H29 H 0.631067 -0.074673 0.173714 0.036 Uiso 1 1 calc R U . . .
C30 C 0.74349(14) -0.00255(12) 0.22471(14) 0.0262(5) Uani 1 1 d . . . . .
C31 C 0.77858(14) -0.00460(12) 0.30179(14) 0.0271(5) Uani 1 1 d . . . . .
C32 C 0.73922(15) -0.04500(14) 0.32734(16) 0.0328(5) Uani 1 1 d . . . . .
H32 H 0.684021 -0.074044 0.293082 0.039 Uiso 1 1 calc R U . . .
C33 C 0.77996(17) -0.04292(15) 0.40176(16) 0.0373(6) Uani 1 1 d . . . . .
H33 H 0.753111 -0.069508 0.419680 0.045 Uiso 1 1 calc R U . . .
C34 C 0.86154(16) -0.00093(14) 0.45027(15) 0.0337(5) Uani 1 1 d . . . . .
H34 H 0.892103 0.000188 0.501051 0.040 Uiso 1 1 calc R U . . .
C35 C 0.89666(15) 0.03876(13) 0.42297(14) 0.0291(5) Uani 1 1 d . . . . .
H35 H 0.952219 0.067181 0.456371 0.035 Uiso 1 1 calc R U . . .
C36 C 0.63748(18) 0.03349(17) 0.01538(16) 0.0414(6) Uani 1 1 d . . . . .
H36A H 0.584100 0.047064 0.012384 0.062 Uiso 1 1 calc R U . . .
H36B H 0.628566 -0.012236 -0.034523 0.062 Uiso 1 1 calc R U . . .
H36C H 0.674313 0.075891 0.021898 0.062 Uiso 1 1 calc R U . . .
Fe2 Fe 0.60718(2) 0.39708(2) 0.69992(2) 0.02594(9) Uani 1 1 d . . . . .
N4 N 0.60770(13) 0.35226(12) 0.59114(12) 0.0314(4) Uani 1 1 d . . . . .
N5 N 0.52089(12) 0.45387(12) 0.66755(12) 0.0308(4) Uani 1 1 d . . . . .
N6 N 0.52355(13) 0.30783(12) 0.67046(13) 0.0379(5) Uani 1 1 d . . . . .
C37 C 0.68370(15) 0.34129(13) 0.74153(14) 0.0286(5) Uani 1 1 d . . . . .
C38 C 0.77093(15) 0.35894(13) 0.78067(14) 0.0292(5) Uani 1 1 d . . . . .
H38 H 0.799819 0.404095 0.787186 0.035 Uiso 1 1 calc R U . . .
C39 C 0.81759(17) 0.31390(15) 0.81055(16) 0.0368(6) Uani 1 1 d . . . . .
C40 C 0.7762(2) 0.24773(16) 0.80211(19) 0.0473(7) Uani 1 1 d . . . . .
H40 H 0.806957 0.216440 0.821979 0.057 Uiso 1 1 calc R U . . .
C41 C 0.6913(2) 0.22773(16) 0.7653(2) 0.0506(7) Uani 1 1 d . . . . .
H41 H 0.663330 0.182972 0.760342 0.061 Uiso 1 1 calc R U . . .
C42 C 0.64532(18) 0.27319(14) 0.73483(17) 0.0380(6) Uani 1 1 d . . . . .
C43 C 0.55543(19) 0.25538(15) 0.69594(19) 0.0444(7) Uani 1 1 d . . . . .
C44 C 0.5034(2) 0.19267(19) 0.6835(2) 0.0645(10) Uani 1 1 d . . . . .
H44 H 0.526508 0.158598 0.703630 0.077 Uiso 1 1 calc R U . . .
C45 C 0.4191(3) 0.1803(2) 0.6425(3) 0.0781(13) Uani 1 1 d . . . . .
H45 H 0.383340 0.137672 0.633614 0.094 Uiso 1 1 calc R U . . .
C46 C 0.3867(2) 0.2314(2) 0.6141(2) 0.0707(12) Uani 1 1 d . . . . .
H46 H 0.328676 0.222878 0.583719 0.085 Uiso 1 1 calc R U . . .
C47 C 0.44024(17) 0.29523(18) 0.63069(18) 0.0499(8) Uani 1 1 d . . . . .
H47 H 0.417275 0.331039 0.613385 0.060 Uiso 1 1 calc R U . . .
C48 C 0.91072(18) 0.33587(17) 0.85286(18) 0.0452(7) Uani 1 1 d . . . . .
H48A H 0.934036 0.298173 0.820427 0.068 Uiso 1 1 calc R U . . .
H48B H 0.929059 0.337395 0.906092 0.068 Uiso 1 1 calc R U . . .
H48C H 0.929820 0.386358 0.859656 0.068 Uiso 1 1 calc R U . . .
C49 C 0.69364(14) 0.47556(13) 0.72170(14) 0.0261(5) Uani 1 1 d . . . . .
C50 C 0.74220(14) 0.54253(13) 0.79326(14) 0.0271(5) Uani 1 1 d . . . . .
H50 H 0.736200 0.551156 0.841156 0.033 Uiso 1 1 calc R U . . .
C51 C 0.79847(15) 0.59690(13) 0.79817(15) 0.0305(5) Uani 1 1 d . . . . .
C52 C 0.80612(16) 0.58634(15) 0.72751(16) 0.0344(5) Uani 1 1 d . . . . .
H52 H 0.842487 0.623772 0.729120 0.041 Uiso 1 1 calc R U . . .
C53 C 0.76078(16) 0.52153(15) 0.65566(16) 0.0340(5) Uani 1 1 d . . . . .
H53 H 0.766666 0.514075 0.608001 0.041 Uiso 1 1 calc R U . . .
C54 C 0.70613(15) 0.46668(14) 0.65259(14) 0.0290(5) Uani 1 1 d . . . . .
C55 C 0.65648(15) 0.39703(14) 0.57912(14) 0.0308(5) Uani 1 1 d . . . . .
C56 C 0.65307(17) 0.37658(16) 0.50219(15) 0.0383(6) Uani 1 1 d . . . . .
H56 H 0.687654 0.408273 0.495267 0.046 Uiso 1 1 calc R U . . .
C57 C 0.59986(18) 0.31075(17) 0.43636(16) 0.0420(6) Uani 1 1 d . . . . .
H57 H 0.595940 0.297495 0.383662 0.050 Uiso 1 1 calc R U . . .
C58 C 0.55216(17) 0.26425(16) 0.44864(16) 0.0415(6) Uani 1 1 d . . . . .
H58 H 0.515967 0.217868 0.404541 0.050 Uiso 1 1 calc R U . . .
C59 C 0.55786(16) 0.28619(15) 0.52594(14) 0.0358(6) Uani 1 1 d . . . . .
H59 H 0.525417 0.253518 0.533720 0.043 Uiso 1 1 calc R U . . .
C60 C 0.85022(18) 0.66670(15) 0.87696(17) 0.0408(6) Uani 1 1 d . . . . .
H60A H 0.909010 0.664664 0.892877 0.061 Uiso 1 1 calc R U . . .
H60B H 0.833776 0.668146 0.919034 0.061 Uiso 1 1 calc R U . . .
H60C H 0.841529 0.712656 0.870199 0.061 Uiso 1 1 calc R U . . .
C61 C 0.59774(14) 0.44863(12) 0.80278(13) 0.0254(4) Uani 1 1 d . . . . .
C62 C 0.63598(15) 0.44318(13) 0.87548(14) 0.0279(5) Uani 1 1 d . . . . .
H62 H 0.679021 0.415630 0.880318 0.033 Uiso 1 1 calc R U . . .
C63 C 0.61447(15) 0.47566(13) 0.94037(14) 0.0297(5) Uani 1 1 d . . . . .
C64 C 0.55301(15) 0.51860(14) 0.93546(14) 0.0308(5) Uani 1 1 d . . . . .
H64 H 0.538198 0.542032 0.979574 0.037 Uiso 1 1 calc R U . . .
C65 C 0.51418(14) 0.52675(13) 0.86668(14) 0.0303(5) Uani 1 1 d . . . . .
H65 H 0.472977 0.556392 0.863782 0.036 Uiso 1 1 calc R U . . .
C66 C 0.53474(14) 0.49175(13) 0.80072(13) 0.0268(5) Uani 1 1 d . . . . .
C67 C 0.49280(14) 0.49494(13) 0.72494(13) 0.0274(5) Uani 1 1 d . . . . .
C68 C 0.42943(14) 0.53357(13) 0.70767(15) 0.0301(5) Uani 1 1 d . . . . .
H68 H 0.409957 0.560606 0.747562 0.036 Uiso 1 1 calc R U . . .
C69 C 0.39482(15) 0.53294(14) 0.63347(15) 0.0344(5) Uani 1 1 d . . . . .
H69 H 0.351164 0.558626 0.621425 0.041 Uiso 1 1 calc R U . . .
C70 C 0.42527(16) 0.49379(15) 0.57656(15) 0.0367(6) Uani 1 1 d . . . . .
H70 H 0.403569 0.493212 0.525249 0.044 Uiso 1 1 calc R U . . .
C71 C 0.48737(16) 0.45591(15) 0.59574(14) 0.0361(6) Uani 1 1 d . . . . .
H71 H 0.507899 0.429717 0.556499 0.043 Uiso 1 1 calc R U . . .
C72 C 0.65653(18) 0.46682(15) 1.01586(16) 0.0380(6) Uani 1 1 d . . . . .
H72A H 0.698150 0.513523 1.058295 0.057 Uiso 1 1 calc R U . . .
H72B H 0.683696 0.423448 1.004083 0.057 Uiso 1 1 calc R U . . .
H72C H 0.615120 0.457742 1.034325 0.057 Uiso 1 1 calc R U . . .
K1 K 0.12056(3) 0.36563(3) 0.78035(3) 0.02833(11) Uani 1 1 d . . . . .
O1 O 0.16890(12) 0.46326(11) 0.72480(11) 0.0393(4) Uani 1 1 d . . . . .
O2 O 0.26621(11) 0.35774(10) 0.74718(10) 0.0351(4) Uani 1 1 d . . . . .
O3 O 0.07023(11) 0.47208(11) 0.89358(10) 0.0382(4) Uani 1 1 d . . . . .
O4 O 0.19462(11) 0.39632(10) 0.94193(10) 0.0320(4) Uani 1 1 d . . . . .
O5 O -0.03974(11) 0.29479(11) 0.65322(11) 0.0397(4) Uani 1 1 d . . . . .
O6 O 0.06008(12) 0.21050(9) 0.71878(10) 0.0380(4) Uani 1 1 d . . . . .
N7 N 0.00583(14) 0.46238(14) 0.73158(14) 0.0404(5) Uani 1 1 d . . . . .
N8 N 0.23894(14) 0.27339(11) 0.82995(12) 0.0332(5) Uani 1 1 d . . . . .
C73 C 0.0517(2) 0.51952(17) 0.7238(2) 0.0490(7) Uani 1 1 d . . . . .
H73A H 0.087956 0.560496 0.778673 0.059 Uiso 1 1 calc R U . . .
H73B H 0.011610 0.542813 0.695428 0.059 Uiso 1 1 calc R U . . .
C74 C 0.10398(19) 0.48801(18) 0.67903(19) 0.0486(7) Uani 1 1 d . . . . .
H74A H 0.069309 0.444486 0.625434 0.058 Uiso 1 1 calc R U . . .
H74B H 0.127987 0.527826 0.670363 0.058 Uiso 1 1 calc R U . . .
C75 C 0.22769(18) 0.44292(16) 0.69103(17) 0.0419(6) Uani 1 1 d . . . . .
H75A H 0.249309 0.486013 0.685315 0.050 Uiso 1 1 calc R U . . .
H75B H 0.200605 0.398346 0.636631 0.050 Uiso 1 1 calc R U . . .
C76 C 0.29721(17) 0.42385(16) 0.74509(17) 0.0398(6) Uani 1 1 d . . . . .
H76A H 0.340746 0.413988 0.724673 0.048 Uiso 1 1 calc R U . . .
H76B H 0.322148 0.467302 0.800358 0.048 Uiso 1 1 calc R U . . .
C77 C 0.33164(17) 0.33303(16) 0.79206(16) 0.0400(6) Uani 1 1 d . . . . .
H77A H 0.360569 0.373572 0.848760 0.048 Uiso 1 1 calc R U . . .
H77B H 0.372415 0.322180 0.768180 0.048 Uiso 1 1 calc R U . . .
C78 C 0.29522(18) 0.26158(16) 0.78991(17) 0.0405(6) Uani 1 1 d . . . . .
H78A H 0.264611 0.222490 0.732732 0.049 Uiso 1 1 calc R U . . .
H78B H 0.341161 0.241333 0.816254 0.049 Uiso 1 1 calc R U . . .
C79 C -0.0241(2) 0.5019(2) 0.79448(19) 0.0518(8) Uani 1 1 d . . . . .
H79A H -0.069174 0.465583 0.787745 0.062 Uiso 1 1 calc R U . . .
H79B H -0.047848 0.544139 0.786461 0.062 Uiso 1 1 calc R U . . .
C80 C 0.0423(2) 0.53373(18) 0.87914(18) 0.0512(8) Uani 1 1 d . . . . .
H80A H 0.089235 0.568152 0.886049 0.061 Uiso 1 1 calc R U . . .
H80B H 0.019982 0.563568 0.918382 0.061 Uiso 1 1 calc R U . . .
C81 C 0.12509(19) 0.49864(17) 0.97612(16) 0.0455(7) Uani 1 1 d . . . . .
H81A H 0.097087 0.525437 1.011022 0.055 Uiso 1 1 calc R U . . .
H81B H 0.174648 0.535160 0.990557 0.055 Uiso 1 1 calc R U . . .
C82 C 0.15077(18) 0.43222(18) 0.98958(16) 0.0432(7) Uani 1 1 d . . . . .
H82A H 0.186840 0.449981 1.047589 0.052 Uiso 1 1 calc R U . . .
H82B H 0.101121 0.395154 0.974028 0.052 Uiso 1 1 calc R U . . .
C83 C 0.23688(17) 0.34474(15) 0.96576(15) 0.0361(6) Uani 1 1 d . . . . .
H83A H 0.196260 0.302300 0.955688 0.043 Uiso 1 1 calc R U . . .
H83B H 0.273837 0.371420 1.024361 0.043 Uiso 1 1 calc R U . . .
C84 C 0.28743(17) 0.31357(15) 0.91788(15) 0.0366(6) Uani 1 1 d . . . . .
H84A H 0.329733 0.356448 0.931149 0.044 Uiso 1 1 calc R U . . .
H84B H 0.317140 0.278065 0.935277 0.044 Uiso 1 1 calc R U . . .
C85 C -0.06530(18) 0.41303(19) 0.65367(18) 0.0460(7) Uani 1 1 d . . . . .
H85A H -0.047263 0.400094 0.609440 0.055 Uiso 1 1 calc R U . . .
H85B H -0.109409 0.442058 0.645008 0.055 Uiso 1 1 calc R U . . .
C86 C -0.10112(17) 0.34022(19) 0.64861(18) 0.0471(7) Uani 1 1 d . . . . .
H86A H -0.117550 0.351994 0.693700 0.057 Uiso 1 1 calc R U . . .
H86B H -0.151076 0.311803 0.596953 0.057 Uiso 1 1 calc R U . . .
C87 C -0.07318(18) 0.22190(17) 0.64024(17) 0.0457(7) Uani 1 1 d . . . . .
H87A H -0.121968 0.195938 0.587243 0.055 Uiso 1 1 calc R U . . .
H87B H -0.091650 0.227960 0.682955 0.055 Uiso 1 1 calc R U . . .
C88 C -0.00907(19) 0.17467(16) 0.64176(16) 0.0451(7) Uani 1 1 d . . . . .
H88A H -0.033163 0.123294 0.630821 0.054 Uiso 1 1 calc R U . . .
H88B H 0.009354 0.168567 0.599004 0.054 Uiso 1 1 calc R U . . .
C89 C 0.1205(2) 0.16404(14) 0.72171(16) 0.0426(6) Uani 1 1 d . . . . .
H89A H 0.143484 0.160117 0.682499 0.051 Uiso 1 1 calc R U . . .
H89B H 0.094066 0.111948 0.706902 0.051 Uiso 1 1 calc R U . . .
C90 C 0.1890(2) 0.19931(14) 0.80590(16) 0.0415(6) Uani 1 1 d . . . . .
H90A H 0.164412 0.206601 0.844734 0.050 Uiso 1 1 calc R U . . .
H90B H 0.226222 0.163352 0.809583 0.050 Uiso 1 1 calc R U . . .
K2 K 0.35991(4) 0.14084(3) 0.21262(3) 0.03562(12) Uani 1 1 d . . . . .
O7 O 0.34662(11) 0.29250(9) 0.28076(10) 0.0332(4) Uani 1 1 d . . . . .
O8 O 0.33291(14) 0.20248(11) 0.35467(13) 0.0483(5) Uani 1 1 d D . . . .
O9 O 0.52782(12) 0.16997(10) 0.22531(11) 0.0394(4) Uani 1 1 d D . . . .
O10' O 0.4871(4) 0.0595(4) 0.2631(4) 0.0344(13) Uani 0.634(9) 1 d D U P A 2
O10 O 0.4574(8) 0.0460(9) 0.2489(9) 0.045(3) Uani 0.366(9) 1 d D U P A 1
O11 O 0.26518(11) 0.10830(11) 0.05235(11) 0.0407(4) Uani 1 1 d D . . . .
O12' O 0.2192(4) 0.0246(4) 0.1243(5) 0.0462(15) Uani 0.634(9) 1 d D U P A 2
O12 O 0.1951(7) 0.0312(8) 0.1054(8) 0.043(2) Uani 0.366(9) 1 d D U P A 1
N9 N 0.40352(13) 0.24101(11) 0.14956(12) 0.0311(4) Uani 1 1 d . . . . .
N10 N 0.2978(8) 0.0317(6) 0.2604(7) 0.045(2) Uani 0.366(9) 1 d D U P A 1
N10' N 0.3336(4) 0.0405(3) 0.2844(4) 0.0431(14) Uani 0.634(9) 1 d D U P A 2
C00' C 0.5718(5) 0.0896(5) 0.2848(5) 0.0358(15) Uani 0.634(9) 1 d D U P A 2
H00A H 0.605303 0.050826 0.287400 0.043 Uiso 0.634(9) 1 calc R U P A 2
H00B H 0.595306 0.135144 0.338598 0.043 Uiso 0.634(9) 1 calc R U P A 2
C01' C 0.4820(5) 0.0308(4) 0.3155(5) 0.0466(16) Uani 0.634(9) 1 d D U P A 2
H01A H 0.499837 0.073437 0.370777 0.056 Uiso 0.634(9) 1 calc R U P A 2
H01B H 0.519385 -0.005127 0.318160 0.056 Uiso 0.634(9) 1 calc R U P A 2
C02' C 0.3947(6) -0.0093(4) 0.2852(5) 0.0489(17) Uani 0.634(9) 1 d D U P A 2
H02A H 0.377398 -0.050740 0.229421 0.059 Uiso 0.634(9) 1 calc R U P A 2
H02B H 0.393179 -0.033237 0.319430 0.059 Uiso 0.634(9) 1 calc R U P A 2
C05' C 0.1833(5) 0.0633(8) 0.0203(9) 0.049(2) Uani 0.634(9) 1 d D U P A 2
H05A H 0.156814 0.043573 -0.039169 0.058 Uiso 0.634(9) 1 calc R U P A 2
H05B H 0.149194 0.096345 0.043100 0.058 Uiso 0.634(9) 1 calc R U P A 2
C06' C 0.1846(5) -0.0021(5) 0.0392(5) 0.051(2) Uani 0.634(9) 1 d D U P A 2
H06A H 0.127386 -0.032293 0.014374 0.061 Uiso 0.634(9) 1 calc R U P A 2
H06B H 0.218006 -0.035843 0.015915 0.061 Uiso 0.634(9) 1 calc R U P A 2
C07' C 0.2232(6) -0.0371(4) 0.1445(5) 0.061(2) Uani 0.634(9) 1 d D U P A 2
H07A H 0.263812 -0.065826 0.128946 0.073 Uiso 0.634(9) 1 calc R U P A 2
H07B H 0.168247 -0.072609 0.114259 0.073 Uiso 0.634(9) 1 calc R U P A 2
C08' C 0.2489(5) -0.0066(4) 0.2340(5) 0.0530(17) Uani 0.634(9) 1 d D U P A 2
H08A H 0.209580 0.024298 0.249238 0.064 Uiso 0.634(9) 1 calc R U P A 2
H08B H 0.244723 -0.050172 0.245824 0.064 Uiso 0.634(9) 1 calc R U P A 2
C91 C 0.37212(17) 0.31095(14) 0.17998(15) 0.0351(5) Uani 1 1 d . . . . .
H91A H 0.311241 0.299041 0.148347 0.042 Uiso 1 1 calc R U . . .
H91B H 0.396812 0.349814 0.170564 0.042 Uiso 1 1 calc R U . . .
C92 C 0.39080(17) 0.34441(13) 0.26839(15) 0.0351(5) Uani 1 1 d . . . . .
H92A H 0.451183 0.353459 0.300729 0.042 Uiso 1 1 calc R U . . .
H92B H 0.373758 0.393949 0.286156 0.042 Uiso 1 1 calc R U . . .
C93 C 0.35637(18) 0.32492(15) 0.36208(15) 0.0385(6) Uani 1 1 d . . . . .
H93A H 0.339251 0.374518 0.376800 0.046 Uiso 1 1 calc R U . . .
H93B H 0.415435 0.334130 0.398729 0.046 Uiso 1 1 calc R U . . .
C94 C 0.3044(2) 0.27179(17) 0.37151(18) 0.0470(7) Uani 1 1 d . . . . .
H94A H 0.308513 0.295435 0.427430 0.056 Uiso 1 1 calc R U . . .
H94B H 0.245557 0.261299 0.333735 0.056 Uiso 1 1 calc R U . . .
C95' C 0.2989(6) 0.1531(5) 0.3773(6) 0.049(2) Uani 0.634(9) 1 d D U P A 2
H95A H 0.238554 0.133828 0.342665 0.059 Uiso 0.634(9) 1 calc R U P A 2
H95B H 0.307035 0.181758 0.434312 0.059 Uiso 0.634(9) 1 calc R U P A 2
C95 C 0.2736(10) 0.1496(8) 0.3551(10) 0.054(4) Uani 0.366(9) 1 d D U P A 1
H95C H 0.218301 0.137557 0.310471 0.065 Uiso 0.366(9) 1 calc R U P A 1
H95D H 0.268243 0.172593 0.407011 0.065 Uiso 0.366(9) 1 calc R U P A 1
C96' C 0.3419(5) 0.0875(4) 0.3671(5) 0.0486(17) Uani 0.634(9) 1 d D U P A 2
H96A H 0.401655 0.107894 0.403746 0.058 Uiso 0.634(9) 1 calc R U P A 2
H96B H 0.319364 0.054356 0.384217 0.058 Uiso 0.634(9) 1 calc R U P A 2
C96 C 0.3072(10) 0.0777(8) 0.3440(8) 0.059(4) Uani 0.366(9) 1 d D U P A 1
H96C H 0.366771 0.092034 0.381542 0.071 Uiso 0.366(9) 1 calc R U P A 1
H96D H 0.277548 0.046410 0.358237 0.071 Uiso 0.366(9) 1 calc R U P A 1
C97 C 0.49360(17) 0.26146(15) 0.17712(18) 0.0392(6) Uani 1 1 d . . . . .
H97A H 0.518189 0.301749 0.234128 0.047 Uiso 1 1 calc R U . . .
H97B H 0.504779 0.283097 0.144341 0.047 Uiso 1 1 calc R U . . .
C98 C 0.53582(18) 0.19538(16) 0.17136(18) 0.0407(6) Uani 1 1 d . . . . .
H98A H 0.509901 0.153298 0.115284 0.049 Uiso 1 1 calc R U . . .
H98B H 0.595261 0.211687 0.185701 0.049 Uiso 1 1 calc R U . . .
C99 C 0.5571(15) 0.1018(12) 0.2225(17) 0.044(4) Uani 0.366(9) 1 d D U P A 1
H99A H 0.617320 0.111602 0.236696 0.053 Uiso 0.366(9) 1 calc R U P A 1
H99B H 0.529185 0.060465 0.166116 0.053 Uiso 0.366(9) 1 calc R U P A 1
C99' C 0.5738(8) 0.1108(7) 0.2224(9) 0.0339(19) Uani 0.634(9) 1 d D U P A 2
H99C H 0.631744 0.129478 0.234050 0.041 Uiso 0.634(9) 1 calc R U P A 2
H99D H 0.548026 0.065949 0.168083 0.041 Uiso 0.634(9) 1 calc R U P A 2
C100 C 0.5436(10) 0.0746(8) 0.2763(9) 0.041(3) Uani 0.366(9) 1 d D U P A 1
H10A H 0.574157 0.033705 0.277525 0.049 Uiso 0.366(9) 1 calc R U P A 1
H10B H 0.565419 0.117188 0.331987 0.049 Uiso 0.366(9) 1 calc R U P A 1
C101 C 0.4439(10) 0.0118(8) 0.2940(8) 0.051(3) Uani 0.366(9) 1 d D U P A 1
H10C H 0.461916 0.050688 0.351010 0.061 Uiso 0.366(9) 1 calc R U P A 1
H10D H 0.476598 -0.028115 0.292982 0.061 Uiso 0.366(9) 1 calc R U P A 1
C102 C 0.3538(9) -0.0228(7) 0.2578(9) 0.054(3) Uani 0.366(9) 1 d D U P A 1
H10E H 0.337079 -0.060555 0.200585 0.064 Uiso 0.366(9) 1 calc R U P A 1
H10F H 0.345622 -0.050846 0.286398 0.064 Uiso 0.366(9) 1 calc R U P A 1
C103 C 0.36368(18) 0.20010(15) 0.06105(15) 0.0378(6) Uani 1 1 d . . . . .
H10G H 0.394441 0.160501 0.042459 0.045 Uiso 1 1 calc R U . . .
H10H H 0.368621 0.236552 0.040036 0.045 Uiso 1 1 calc R U . . .
C104 C 0.27377(18) 0.16244(17) 0.02463(16) 0.0431(6) Uani 1 1 d . . . . .
H10I H 0.241411 0.201481 0.040370 0.052 Uiso 1 1 calc R U . . .
H10J H 0.251918 0.136460 -0.035155 0.052 Uiso 1 1 calc R U . . .
C105 C 0.1768(9) 0.0779(15) 0.0102(16) 0.047(4) Uani 0.366(9) 1 d D U P A 1
H10K H 0.156894 0.064061 -0.047960 0.057 Uiso 0.366(9) 1 calc R U P A 1
H10L H 0.146625 0.115591 0.033845 0.057 Uiso 0.366(9) 1 calc R U P A 1
C106 C 0.1647(9) 0.0091(10) 0.0212(9) 0.045(3) Uani 0.366(9) 1 d D U P A 1
H10M H 0.104982 -0.015562 -0.006375 0.054 Uiso 0.366(9) 1 calc R U P A 1
H10N H 0.194887 -0.028036 -0.003128 0.054 Uiso 0.366(9) 1 calc R U P A 1
C107 C 0.1887(10) -0.0347(8) 0.1184(8) 0.060(3) Uani 0.366(9) 1 d D U P A 1
H10O H 0.226735 -0.066561 0.101821 0.071 Uiso 0.366(9) 1 calc R U P A 1
H10P H 0.131299 -0.065882 0.085399 0.071 Uiso 0.366(9) 1 calc R U P A 1
C108 C 0.2108(9) -0.0089(8) 0.2062(8) 0.061(3) Uani 0.366(9) 1 d D U P A 1
H10Q H 0.174133 0.025209 0.222428 0.073 Uiso 0.366(9) 1 calc R U P A 1
H10R H 0.199605 -0.054065 0.213653 0.073 Uiso 0.366(9) 1 calc R U P A 1
O13 O 0.19177(13) 0.48017(12) 0.52289(14) 0.0531(5) Uani 1 1 d . . . . .
C109 C 0.2054(2) 0.40509(17) 0.48465(18) 0.0453(7) Uani 1 1 d . . . . .
H10S H 0.232046 0.387123 0.525344 0.054 Uiso 1 1 calc R U . . .
H10T H 0.242171 0.405460 0.457813 0.054 Uiso 1 1 calc R U . . .
C110 C 0.1224(2) 0.3534(2) 0.4234(2) 0.0654(10) Uani 1 1 d . . . . .
H11A H 0.117800 0.303727 0.424222 0.079 Uiso 1 1 calc R U . . .
H11B H 0.112968 0.344336 0.368140 0.079 Uiso 1 1 calc R U . . .
C111 C 0.0619(2) 0.3967(2) 0.4498(2) 0.0594(9) Uani 1 1 d . . . . .
H11C H 0.051769 0.385259 0.489756 0.071 Uiso 1 1 calc R U . . .
H11D H 0.008350 0.384775 0.403109 0.071 Uiso 1 1 calc R U . . .
C112 C 0.10615(19) 0.47882(19) 0.4876(2) 0.0516(7) Uani 1 1 d . . . . .
H11E H 0.093991 0.496509 0.445931 0.062 Uiso 1 1 calc R U . . .
H11F H 0.088413 0.512283 0.529300 0.062 Uiso 1 1 calc R U . . .
O15' O 0.5224(9) 0.1667(6) 0.8302(7) 0.077(3) Uani 0.243(5) 1 d D U P B 2
C17' C 0.5464(19) 0.1457(13) 0.8946(14) 0.058(5) Uani 0.243(5) 1 d D U P B 2
H17A H 0.607306 0.151797 0.920371 0.070 Uiso 0.243(5) 1 calc R U P B 2
H17B H 0.519237 0.092315 0.874638 0.070 Uiso 0.243(5) 1 calc R U P B 2
C18' C 0.516(2) 0.2011(17) 0.9527(16) 0.067(6) Uani 0.243(5) 1 d D U P B 2
H18A H 0.455926 0.184546 0.934404 0.081 Uiso 0.243(5) 1 calc R U P B 2
H18B H 0.546039 0.206163 1.007734 0.081 Uiso 0.243(5) 1 calc R U P B 2
C19' C 0.536(3) 0.2743(14) 0.9510(19) 0.083(7) Uani 0.243(5) 1 d D U P B 2
H19A H 0.589127 0.306657 0.996537 0.100 Uiso 0.243(5) 1 calc R U P B 2
H19B H 0.491294 0.303166 0.954276 0.100 Uiso 0.243(5) 1 calc R U P B 2
C20' C 0.5403(12) 0.2497(7) 0.8708(11) 0.071(4) Uani 0.243(5) 1 d D U P B 2
H20A H 0.499199 0.268724 0.837616 0.085 Uiso 0.243(5) 1 calc R U P B 2
H20B H 0.596326 0.270329 0.879338 0.085 Uiso 0.243(5) 1 calc R U P B 2
O15 O 0.60129(19) 0.17992(16) 0.87340(19) 0.0526(9) Uani 0.757(5) 1 d D . P B 1
C117 C 0.5273(5) 0.1473(5) 0.8701(5) 0.062(2) Uani 0.757(5) 1 d D U P B 1
H11G H 0.535477 0.103529 0.882133 0.074 Uiso 0.757(5) 1 calc R U P B 1
H11H H 0.481875 0.128662 0.815353 0.074 Uiso 0.757(5) 1 calc R U P B 1
C118 C 0.5058(6) 0.2080(5) 0.9319(5) 0.0583(18) Uani 0.757(5) 1 d D U P B 1
H11I H 0.535436 0.211498 0.986237 0.070 Uiso 0.757(5) 1 calc R U P B 1
H11J H 0.445335 0.199027 0.916467 0.070 Uiso 0.757(5) 1 calc R U P B 1
C119 C 0.5359(8) 0.2781(5) 0.9287(7) 0.084(3) Uani 0.757(5) 1 d D U P B 1
H11K H 0.552935 0.323966 0.981594 0.101 Uiso 0.757(5) 1 calc R U P B 1
H11L H 0.492053 0.286275 0.886543 0.101 Uiso 0.757(5) 1 calc R U P B 1
C120 C 0.6097(3) 0.2612(2) 0.9081(3) 0.0525(11) Uani 0.757(5) 1 d D U P B 1
H12N H 0.609714 0.279435 0.868973 0.063 Uiso 0.757(5) 1 calc R U P B 1
H12O H 0.662348 0.287060 0.957519 0.063 Uiso 0.757(5) 1 calc R U P B 1
O14 O 0.69109(14) 0.01624(12) 0.53717(15) 0.0558(6) Uani 1 1 d . . . . .
C113 C 0.7393(2) 0.09210(18) 0.5772(2) 0.0591(9) Uani 1 1 d . . . . .
H11M H 0.784709 0.092886 0.560069 0.071 Uiso 1 1 calc R U . . .
H11N H 0.764161 0.110830 0.636558 0.071 Uiso 1 1 calc R U . . .
C114 C 0.6835(2) 0.1424(2) 0.5556(2) 0.0629(9) Uani 1 1 d . . . . .
H11O H 0.681611 0.144386 0.506439 0.075 Uiso 1 1 calc R U . . .
H11P H 0.700525 0.194907 0.600721 0.075 Uiso 1 1 calc R U . . .
C115 C 0.6012(2) 0.1003(2) 0.5404(3) 0.0804(13) Uani 1 1 d . . . . .
H11Q H 0.595448 0.114657 0.591640 0.096 Uiso 1 1 calc R U . . .
H11R H 0.553659 0.110436 0.503069 0.096 Uiso 1 1 calc R U . . .
C116 C 0.6077(2) 0.0181(2) 0.5026(3) 0.0879(15) Uani 1 1 d . . . . .
H11S H 0.573731 -0.013290 0.513267 0.106 Uiso 1 1 calc R U . . .
H11T H 0.587652 -0.002332 0.443283 0.106 Uiso 1 1 calc R U . . .
O16 O 0.78382(16) 0.29434(13) 0.08724(15) 0.0639(6) Uani 1 1 d . . . . .
C121 C 0.7057(3) 0.3445(2) 0.1629(3) 0.0739(11) Uani 1 1 d . . . . .
H12D H 0.755841 0.382281 0.207188 0.111 Uiso 1 1 calc R U . . .
H12E H 0.669500 0.332674 0.185227 0.111 Uiso 1 1 calc R U . . .
H12F H 0.676242 0.365312 0.126300 0.111 Uiso 1 1 calc R U . . .
C122 C 0.7297(2) 0.2725(2) 0.1168(2) 0.0628(9) Uani 1 1 d . . . . .
H12G H 0.758650 0.250328 0.152807 0.075 Uiso 1 1 calc R U . . .
H12H H 0.679701 0.234188 0.071123 0.075 Uiso 1 1 calc R U . . .
C123 C 0.8031(3) 0.2286(2) 0.0360(2) 0.0700(11) Uani 1 1 d . . . . .
H12I H 0.751875 0.194355 -0.011640 0.084 Uiso 1 1 calc R U . . .
H12J H 0.829490 0.200073 0.065780 0.084 Uiso 1 1 calc R U . . .
C124 C 0.8624(3) 0.2557(2) 0.0092(3) 0.0786(12) Uani 1 1 d . . . . .
H12K H 0.835952 0.284438 -0.019591 0.118 Uiso 1 1 calc R U . . .
H12L H 0.876091 0.211500 -0.026970 0.118 Uiso 1 1 calc R U . . .
H12M H 0.913298 0.288783 0.056717 0.118 Uiso 1 1 calc R U . . .

loop_
_atom_site_aniso_label
_atom_site_aniso_U_11
_atom_site_aniso_U_22
_atom_site_aniso_U_33
_atom_site_aniso_U_23
_atom_site_aniso_U_13
_atom_site_aniso_U_12
Fe1 0.02504(18) 0.01901(16) 0.02508(18) 0.00854(14) 0.00866(14) 0.00379(13)
N1 0.0297(10) 0.0231(9) 0.0265(10) 0.0088(8) 0.0099(8) 0.0053(8)
N2 0.0268(10) 0.0253(9) 0.0286(10) 0.0133(8) 0.0094(8) 0.0017(7)
N3 0.0263(9) 0.0193(8) 0.0264(9) 0.0068(7) 0.0095(8) 0.0039(7)
C1 0.0273(11) 0.0250(11) 0.0281(11) 0.0095(9) 0.0083(9) 0.0035(9)
C2 0.0380(13) 0.0281(12) 0.0350(13) 0.0140(10) 0.0166(11) 0.0052(10)
C3 0.0441(15) 0.0382(14) 0.0426(15) 0.0203(12) 0.0230(12) 0.0063(11)
C4 0.0482(16) 0.0382(14) 0.0472(16) 0.0263(13) 0.0213(13) 0.0055(12)
C5 0.0463(15) 0.0290(12) 0.0440(15) 0.0201(11) 0.0177(12) 0.0083(11)
C6 0.0348(13) 0.0245(11) 0.0332(12) 0.0129(10) 0.0121(10) 0.0048(9)
C7 0.0361(13) 0.0238(11) 0.0333(13) 0.0117(10) 0.0125(10) 0.0073(10)
C8 0.0510(16) 0.0318(13) 0.0501(16) 0.0209(12) 0.0252(14) 0.0174(12)
C9 0.0520(17) 0.0354(14) 0.0561(18) 0.0206(13) 0.0284(15) 0.0229(13)
C10 0.0413(14) 0.0373(14) 0.0381(14) 0.0149(11) 0.0192(12) 0.0150(11)
C11 0.0326(12) 0.0287(12) 0.0316(12) 0.0112(10) 0.0151(10) 0.0088(10)
C12 0.066(2) 0.0507(18) 0.069(2) 0.0332(16) 0.0443(18) 0.0138(15)
C13 0.0280(11) 0.0246(11) 0.0324(12) 0.0149(9) 0.0134(10) 0.0060(9)
C14 0.0293(12) 0.0266(11) 0.0373(13) 0.0116(10) 0.0146(10) 0.0074(9)
C15 0.0352(13) 0.0280(12) 0.0457(15) 0.0144(11) 0.0217(12) 0.0080(10)
C16 0.0352(14) 0.0346(13) 0.0592(18) 0.0209(13) 0.0242(13) 0.0162(11)
C17 0.0290(13) 0.0400(14) 0.0473(15) 0.0210(12) 0.0148(12) 0.0106(11)
C18 0.0253(11) 0.0295(11) 0.0362(13) 0.0183(10) 0.0128(10) 0.0062(9)
C19 0.0260(11) 0.0317(12) 0.0314(12) 0.0167(10) 0.0107(10) 0.0023(9)
C20 0.0281(12) 0.0498(15) 0.0366(14) 0.0228(12) 0.0113(11) 0.0051(11)
C21 0.0295(13) 0.0554(17) 0.0294(13) 0.0154(12) 0.0056(11) -0.0047(12)
C22 0.0342(13) 0.0379(14) 0.0301(13) 0.0100(11) 0.0091(11) -0.0040(11)
C23 0.0366(13) 0.0283(12) 0.0311(12) 0.0118(10) 0.0114(11) 0.0017(10)
C24 0.0428(16) 0.0311(14) 0.064(2) 0.0067(13) 0.0246(15) 0.0106(12)
C25 0.0274(11) 0.0200(10) 0.0271(11) 0.0071(9) 0.0123(9) 0.0092(8)
C26 0.0301(12) 0.0254(11) 0.0252(11) 0.0083(9) 0.0105(9) 0.0073(9)
C27 0.0338(12) 0.0301(12) 0.0243(11) 0.0075(9) 0.0116(10) 0.0128(10)
C28 0.0236(11) 0.0277(11) 0.0282(12) 0.0033(9) 0.0067(9) 0.0056(9)
C29 0.0279(12) 0.0251(11) 0.0286(12) 0.0060(9) 0.0101(10) 0.0044(9)
C30 0.0252(11) 0.0199(10) 0.0267(11) 0.0059(9) 0.0097(9) 0.0062(8)
C31 0.0260(11) 0.0206(10) 0.0289(11) 0.0072(9) 0.0108(9) 0.0051(8)
C32 0.0284(12) 0.0279(12) 0.0383(13) 0.0137(10) 0.0122(10) 0.0028(9)
C33 0.0378(14) 0.0357(13) 0.0410(14) 0.0196(11) 0.0175(12) 0.0032(11)
C34 0.0379(13) 0.0294(12) 0.0290(12) 0.0120(10) 0.0114(10) 0.0031(10)
C35 0.0315(12) 0.0242(11) 0.0265(11) 0.0105(9) 0.0087(10) 0.0037(9)
C36 0.0404(15) 0.0444(15) 0.0313(13) 0.0160(12) 0.0083(11) 0.0128(12)
Fe2 0.02580(18) 0.02546(18) 0.02279(18) 0.00755(14) 0.01048(14) 0.00668(14)
N4 0.0319(10) 0.0336(10) 0.0267(10) 0.0116(8) 0.0123(8) 0.0154(8)
N5 0.0284(10) 0.0350(11) 0.0216(9) 0.0081(8) 0.0086(8) 0.0087(8)
N6 0.0332(11) 0.0337(11) 0.0332(11) 0.0013(9) 0.0171(9) 0.0005(9)
C37 0.0387(13) 0.0237(11) 0.0255(11) 0.0094(9) 0.0175(10) 0.0082(9)
C38 0.0369(13) 0.0252(11) 0.0279(11) 0.0122(9) 0.0156(10) 0.0102(9)
C39 0.0442(15) 0.0364(13) 0.0327(13) 0.0168(11) 0.0176(11) 0.0170(11)
C40 0.0616(19) 0.0375(15) 0.0521(17) 0.0288(14) 0.0235(15) 0.0192(14)
C41 0.072(2) 0.0315(14) 0.0590(19) 0.0253(14) 0.0338(17) 0.0100(14)
C42 0.0482(15) 0.0284(12) 0.0416(14) 0.0154(11) 0.0238(13) 0.0069(11)
C43 0.0509(17) 0.0295(13) 0.0507(17) 0.0101(12) 0.0295(14) 0.0011(12)
C44 0.065(2) 0.0437(17) 0.086(3) 0.0200(17) 0.045(2) -0.0018(16)
C45 0.061(2) 0.049(2) 0.106(3) 0.009(2) 0.050(2) -0.0083(18)
C46 0.0374(17) 0.066(2) 0.068(2) -0.0085(19) 0.0287(17) -0.0107(16)
C47 0.0299(13) 0.0498(17) 0.0410(15) -0.0052(13) 0.0170(12) -0.0052(12)
C48 0.0485(16) 0.0487(16) 0.0407(15) 0.0233(13) 0.0168(13) 0.0263(13)
C49 0.0270(11) 0.0291(11) 0.0259(11) 0.0148(9) 0.0119(9) 0.0131(9)
C50 0.0311(12) 0.0259(11) 0.0271(11) 0.0132(9) 0.0138(9) 0.0087(9)
C51 0.0333(12) 0.0280(11) 0.0355(13) 0.0174(10) 0.0165(10) 0.0118(10)
C52 0.0364(13) 0.0362(13) 0.0437(14) 0.0250(12) 0.0219(11) 0.0134(11)
C53 0.0363(13) 0.0449(14) 0.0359(13) 0.0261(12) 0.0211(11) 0.0200(11)
C54 0.0307(12) 0.0334(12) 0.0287(12) 0.0168(10) 0.0148(10) 0.0163(10)
C55 0.0317(12) 0.0388(13) 0.0271(12) 0.0168(10) 0.0151(10) 0.0192(10)
C56 0.0424(14) 0.0491(15) 0.0293(13) 0.0185(12) 0.0197(11) 0.0254(12)
C57 0.0442(15) 0.0564(17) 0.0262(12) 0.0171(12) 0.0168(11) 0.0271(13)
C58 0.0405(15) 0.0428(15) 0.0276(13) 0.0059(11) 0.0119(11) 0.0186(12)
C59 0.0378(13) 0.0341(13) 0.0250(12) 0.0056(10) 0.0112(10) 0.0144(11)
C60 0.0453(15) 0.0310(13) 0.0449(15) 0.0147(12) 0.0215(13) 0.0022(11)
C61 0.0238(10) 0.0216(10) 0.0251(11) 0.0069(9) 0.0095(9) 0.0001(8)
C62 0.0297(12) 0.0252(11) 0.0253(11) 0.0093(9) 0.0110(9) 0.0027(9)
C63 0.0335(12) 0.0247(11) 0.0251(11) 0.0083(9) 0.0109(10) -0.0024(9)
C64 0.0322(12) 0.0303(12) 0.0262(11) 0.0068(9) 0.0160(10) 0.0016(9)
C65 0.0254(11) 0.0282(11) 0.0287(12) 0.0067(9) 0.0106(9) 0.0020(9)
C66 0.0253(11) 0.0254(11) 0.0232(11) 0.0054(9) 0.0105(9) 0.0005(9)
C67 0.0238(11) 0.0255(11) 0.0239(11) 0.0043(9) 0.0095(9) 0.0035(9)
C68 0.0255(11) 0.0264(11) 0.0309(12) 0.0072(9) 0.0113(10) 0.0033(9)
C69 0.0285(12) 0.0317(12) 0.0358(13) 0.0119(11) 0.0104(10) 0.0100(10)
C70 0.0337(13) 0.0407(14) 0.0246(12) 0.0102(10) 0.0064(10) 0.0122(11)
C71 0.0336(13) 0.0440(14) 0.0223(11) 0.0101(10) 0.0086(10) 0.0153(11)
C72 0.0502(16) 0.0345(13) 0.0315(13) 0.0152(11) 0.0194(12) 0.0073(11)
K1 0.0324(2) 0.0250(2) 0.0241(2) 0.01076(19) 0.00932(19) 0.00164(19)
O1 0.0416(10) 0.0451(10) 0.0376(10) 0.0266(9) 0.0148(8) 0.0047(8)
O2 0.0358(9) 0.0347(9) 0.0324(9) 0.0154(7) 0.0126(8) -0.0001(7)
O3 0.0379(10) 0.0403(10) 0.0291(9) 0.0140(8) 0.0085(8) 0.0130(8)
O4 0.0363(9) 0.0339(9) 0.0243(8) 0.0130(7) 0.0115(7) 0.0103(7)
O5 0.0340(9) 0.0423(10) 0.0342(9) 0.0144(8) 0.0104(8) -0.0033(8)
O6 0.0499(11) 0.0249(8) 0.0280(9) 0.0058(7) 0.0135(8) -0.0044(8)
N7 0.0403(12) 0.0458(13) 0.0373(12) 0.0235(10) 0.0132(10) 0.0138(10)
N8 0.0462(12) 0.0252(10) 0.0251(10) 0.0100(8) 0.0138(9) 0.0085(9)
C73 0.0539(18) 0.0416(15) 0.0539(18) 0.0316(14) 0.0137(15) 0.0134(13)
C74 0.0509(17) 0.0506(17) 0.0501(17) 0.0366(15) 0.0122(14) 0.0045(14)
C75 0.0470(16) 0.0412(14) 0.0383(14) 0.0203(12) 0.0178(12) -0.0073(12)
C76 0.0391(14) 0.0376(14) 0.0393(14) 0.0158(12) 0.0163(12) -0.0051(11)
C77 0.0378(14) 0.0457(15) 0.0339(13) 0.0145(12) 0.0169(11) 0.0102(12)
C78 0.0504(16) 0.0383(14) 0.0345(14) 0.0149(11) 0.0213(12) 0.0187(12)
C79 0.0522(18) 0.062(2) 0.0473(17) 0.0300(15) 0.0204(14) 0.0308(16)
C80 0.063(2) 0.0482(17) 0.0418(16) 0.0205(14) 0.0207(15) 0.0294(15)
C81 0.0459(16) 0.0504(16) 0.0252(13) 0.0078(12) 0.0102(12) 0.0213(13)
C82 0.0431(15) 0.0612(18) 0.0258(12) 0.0187(12) 0.0158(11) 0.0207(13)
C83 0.0469(15) 0.0334(13) 0.0253(12) 0.0146(10) 0.0110(11) 0.0100(11)
C84 0.0461(15) 0.0349(13) 0.0273(12) 0.0158(10) 0.0119(11) 0.0153(11)
C85 0.0358(14) 0.0643(19) 0.0409(15) 0.0316(14) 0.0102(12) 0.0150(13)
C86 0.0313(14) 0.066(2) 0.0412(15) 0.0282(15) 0.0088(12) 0.0066(13)
C87 0.0415(15) 0.0451(16) 0.0352(14) 0.0107(12) 0.0113(12) -0.0131(12)
C88 0.0549(17) 0.0345(14) 0.0285(13) 0.0048(11) 0.0130(12) -0.0144(12)
C89 0.0658(19) 0.0216(11) 0.0351(14) 0.0078(10) 0.0223(13) 0.0036(12)
C90 0.0669(19) 0.0235(12) 0.0343(13) 0.0138(10) 0.0209(13) 0.0111(12)
K2 0.0524(3) 0.0253(2) 0.0342(3) 0.0133(2) 0.0237(2) 0.0107(2)
O7 0.0427(10) 0.0272(8) 0.0256(8) 0.0089(7) 0.0139(7) 0.0111(7)
O8 0.0748(15) 0.0402(10) 0.0489(12) 0.0233(9) 0.0413(11) 0.0233(10)
O9 0.0458(11) 0.0359(9) 0.0352(9) 0.0140(8) 0.0174(8) 0.0225(8)
O10' 0.036(4) 0.034(3) 0.044(3) 0.024(3) 0.020(3) 0.014(3)
O10 0.047(7) 0.042(5) 0.049(5) 0.027(4) 0.016(5) 0.016(5)
O11 0.0345(10) 0.0431(10) 0.0328(9) 0.0084(8) 0.0133(8) 0.0028(8)
O12' 0.047(4) 0.037(2) 0.044(3) 0.008(2) 0.022(3) -0.001(2)
O12 0.040(5) 0.037(4) 0.042(5) 0.011(3) 0.019(4) -0.006(4)
N9 0.0380(11) 0.0251(9) 0.0290(10) 0.0121(8) 0.0132(9) 0.0085(8)
N10 0.058(6) 0.037(4) 0.045(5) 0.022(4) 0.025(4) -0.001(5)
N10' 0.050(4) 0.035(2) 0.049(3) 0.020(2) 0.026(3) 0.002(3)
C00' 0.030(4) 0.041(4) 0.039(3) 0.019(3) 0.015(3) 0.018(3)
C01' 0.056(4) 0.046(3) 0.063(4) 0.039(3) 0.033(3) 0.023(3)
C02' 0.063(5) 0.038(3) 0.065(4) 0.034(3) 0.036(4) 0.015(4)
C05' 0.033(3) 0.057(6) 0.038(4) 0.008(3) 0.014(2) 0.002(3)
C06' 0.037(4) 0.050(4) 0.043(4) 0.004(3) 0.014(3) -0.010(3)
C07' 0.064(5) 0.037(3) 0.068(5) 0.012(3) 0.031(4) -0.012(3)
C08' 0.056(5) 0.043(3) 0.066(4) 0.022(3) 0.035(4) -0.004(4)
C91 0.0462(15) 0.0247(11) 0.0329(13) 0.0141(10) 0.0138(11) 0.0119(10)
C92 0.0423(14) 0.0220(11) 0.0346(13) 0.0107(10) 0.0122(11) 0.0097(10)
C93 0.0503(16) 0.0336(13) 0.0257(12) 0.0098(10) 0.0139(11) 0.0196(12)
C94 0.0630(19) 0.0463(16) 0.0421(15) 0.0198(13) 0.0324(15) 0.0252(14)
C95' 0.069(5) 0.059(3) 0.044(5) 0.034(3) 0.036(4) 0.024(3)
C95 0.092(9) 0.058(5) 0.039(7) 0.032(5) 0.042(6) 0.025(5)
C96' 0.068(5) 0.051(3) 0.053(4) 0.035(3) 0.038(4) 0.020(3)
C96 0.078(9) 0.062(6) 0.057(7) 0.040(5) 0.033(6) 0.013(6)
C97 0.0392(14) 0.0311(13) 0.0476(15) 0.0164(12) 0.0209(12) 0.0058(11)
C98 0.0393(14) 0.0387(14) 0.0440(15) 0.0161(12) 0.0206(12) 0.0106(11)
C99 0.038(8) 0.038(6) 0.044(5) 0.012(4) 0.014(5) 0.023(6)
C99' 0.033(5) 0.037(3) 0.037(3) 0.018(3) 0.018(3) 0.018(3)
C100 0.040(7) 0.036(5) 0.038(4) 0.013(4) 0.011(6) 0.025(6)
C101 0.062(7) 0.049(5) 0.063(5) 0.040(4) 0.029(6) 0.017(5)
C102 0.074(8) 0.035(5) 0.069(7) 0.037(5) 0.033(6) 0.016(5)
C103 0.0508(16) 0.0363(13) 0.0297(13) 0.0174(11) 0.0176(12) 0.0129(12)
C104 0.0455(16) 0.0447(15) 0.0264(13) 0.0102(11) 0.0090(11) 0.0156(12)
C105 0.034(5) 0.059(8) 0.038(6) 0.016(4) 0.013(4) -0.001(5)
C106 0.033(5) 0.054(6) 0.035(5) 0.011(4) 0.012(4) 0.000(4)
C107 0.069(8) 0.039(4) 0.062(7) 0.016(5) 0.031(6) -0.012(6)
C108 0.062(8) 0.050(5) 0.068(7) 0.027(5) 0.027(6) -0.013(6)
O13 0.0429(11) 0.0433(11) 0.0585(13) 0.0185(10) 0.0123(10) 0.0099(9)
C109 0.0567(18) 0.0434(15) 0.0437(16) 0.0239(13) 0.0248(14) 0.0126(13)
C110 0.062(2) 0.056(2) 0.064(2) 0.0111(17) 0.0322(18) -0.0031(17)
C111 0.0538(19) 0.061(2) 0.0486(18) 0.0107(16) 0.0245(16) -0.0037(16)
C112 0.0457(17) 0.0595(19) 0.0517(18) 0.0330(16) 0.0140(14) 0.0151(14)
O15' 0.100(7) 0.057(5) 0.076(7) 0.035(5) 0.036(6) 0.010(5)
C17' 0.058(9) 0.041(6) 0.081(10) 0.028(6) 0.036(8) -0.003(6)
C18' 0.059(8) 0.058(8) 0.063(9) 0.012(7) 0.024(8) -0.015(7)
C19' 0.073(8) 0.052(7) 0.109(11) 0.025(8) 0.038(9) -0.001(7)
C20' 0.071(6) 0.048(5) 0.088(7) 0.028(5) 0.032(6) 0.001(5)
O15 0.0501(18) 0.0415(15) 0.065(2) 0.0206(14) 0.0281(15) 0.0044(12)
C117 0.062(5) 0.047(3) 0.077(5) 0.022(3) 0.039(4) 0.003(3)
C118 0.044(3) 0.057(3) 0.059(4) 0.016(3) 0.019(3) 0.000(2)
C119 0.059(3) 0.046(3) 0.128(7) 0.023(3) 0.041(5) 0.001(2)
C120 0.056(3) 0.041(2) 0.062(3) 0.0246(19) 0.025(2) 0.0050(18)
O14 0.0548(13) 0.0459(12) 0.0744(15) 0.0313(11) 0.0308(12) 0.0105(10)
C113 0.0514(19) 0.0418(17) 0.082(2) 0.0274(17) 0.0275(18) 0.0084(14)
C114 0.073(2) 0.0499(19) 0.068(2) 0.0298(17) 0.0294(19) 0.0184(17)
C115 0.049(2) 0.054(2) 0.090(3) 0.012(2) 0.006(2) 0.0133(17)
C116 0.056(2) 0.048(2) 0.094(3) 0.009(2) -0.006(2) 0.0108(17)
O16 0.0722(16) 0.0431(12) 0.0583(14) 0.0159(11) 0.0178(12) 0.0132(11)
C121 0.070(2) 0.056(2) 0.080(3) 0.025(2) 0.023(2) 0.0117(19)
C122 0.0481(19) 0.055(2) 0.069(2) 0.0246(18) 0.0132(17) 0.0077(15)
C123 0.072(2) 0.0450(18) 0.057(2) 0.0073(16) 0.0102(19) 0.0162(17)
C124 0.100(3) 0.064(2) 0.067(3) 0.025(2) 0.036(2) 0.023(2)

loop_
_atom_type_symbol
_atom_type_description
_atom_type_scat_dispersion_real
_atom_type_scat_dispersion_imag
_atom_type_scat_source
C C 0.0181 0.0091 'International Tables Vol C Tables 4.2.6.8 and 6.1.1.4'
H H 0.0000 0.0000 'International Tables Vol C Tables 4.2.6.8 and 6.1.1.4'
Fe Fe -1.1336 3.1974 'International Tables Vol C Tables 4.2.6.8 and 6.1.1.4'
K K 0.3868 1.0657 'International Tables Vol C Tables 4.2.6.8 and 6.1.1.4'
N N 0.0311 0.0180 'International Tables Vol C Tables 4.2.6.8 and 6.1.1.4'
O O 0.0492 0.0322 'International Tables Vol C Tables 4.2.6.8 and 6.1.1.4'

loop_
_geom_angle_atom_site_label_1
_geom_angle_atom_site_label_2
_geom_angle_atom_site_label_3
_geom_angle
_geom_angle_site_symmetry_1
_geom_angle_site_symmetry_3
_geom_angle_publ_flag
N1 Fe1 N2 92.68(8) . . ?
N1 Fe1 N3 95.44(8) . . ?
N2 Fe1 N3 92.69(8) . . ?
C1 Fe1 N1 82.41(9) . . ?
C1 Fe1 N2 91.43(9) . . ?
C1 Fe1 N3 175.45(9) . . ?
C1 Fe1 C25 93.39(10) . . ?
C13 Fe1 N1 172.28(9) . . ?
C13 Fe1 N2 82.21(9) . . ?
C13 Fe1 N3 90.58(9) . . ?
C13 Fe1 C1 91.90(10) . . ?
C13 Fe1 C25 98.05(9) . . ?
C25 Fe1 N1 87.54(8) . . ?
C25 Fe1 N2 175.16(9) . . ?
C25 Fe1 N3 82.48(9) . . ?
C7 N1 Fe1 115.81(16) . . ?
C11 N1 Fe1 126.34(16) . . ?
C11 N1 C7 117.8(2) . . ?
C19 N2 Fe1 115.79(15) . . ?
C23 N2 Fe1 125.99(17) . . ?
C23 N2 C19 118.2(2) . . ?
C31 N3 Fe1 115.43(16) . . ?
C35 N3 Fe1 126.92(16) . . ?
C35 N3 C31 117.6(2) . . ?
C2 C1 Fe1 130.37(18) . . ?
C2 C1 C6 115.5(2) . . ?
C6 C1 Fe1 114.11(18) . . ?
C1 C2 H2 118.2 . . ?
C3 C2 C1 123.6(2) . . ?
C3 C2 H2 118.2 . . ?
C2 C3 C4 118.9(2) . . ?
C2 C3 C12 120.6(3) . . ?
C4 C3 C12 120.5(2) . . ?
C3 C4 H4 119.9 . . ?
C5 C4 C3 120.1(2) . . ?
C5 C4 H4 119.9 . . ?
C4 C5 H5 119.8 . . ?
C4 C5 C6 120.4(2) . . ?
C6 C5 H5 119.8 . . ?
C1 C6 C7 114.7(2) . . ?
C5 C6 C1 121.4(2) . . ?
C5 C6 C7 123.9(2) . . ?
N1 C7 C6 113.0(2) . . ?
N1 C7 C8 120.7(2) . . ?
C8 C7 C6 126.4(2) . . ?
C7 C8 H8 120.0 . . ?
C9 C8 C7 120.1(3) . . ?
C9 C8 H8 120.0 . . ?
C8 C9 H9 120.5 . . ?
C8 C9 C10 119.0(2) . . ?
C10 C9 H9 120.5 . . ?
C9 C10 H10 120.6 . . ?
C11 C10 C9 118.7(3) . . ?
C11 C10 H10 120.6 . . ?
N1 C11 C10 123.7(2) . . ?
N1 C11 H11 118.2 . . ?
C10 C11 H11 118.2 . . ?
C3 C12 H12A 109.5 . . ?
C3 C12 H12B 109.5 . . ?
C3 C12 H12C 109.5 . . ?
H12A C12 H12B 109.5 . . ?
H12A C12 H12C 109.5 . . ?
H12B C12 H12C 109.5 . . ?
C14 C13 Fe1 130.14(18) . . ?
C14 C13 C18 115.3(2) . . ?
C18 C13 Fe1 114.52(17) . . ?
C13 C14 H14 118.2 . . ?
C15 C14 C13 123.6(2) . . ?
C15 C14 H14 118.2 . . ?
C14 C15 C16 118.5(2) . . ?
C14 C15 C24 121.6(2) . . ?
C16 C15 C24 119.9(2) . . ?
C15 C16 H16 119.8 . . ?
C17 C16 C15 120.5(2) . . ?
C17 C16 H16 119.8 . . ?
C16 C17 H17 120.1 . . ?
C16 C17 C18 119.9(2) . . ?
C18 C17 H17 120.1 . . ?
C13 C18 C19 114.6(2) . . ?
C17 C18 C13 122.1(2) . . ?
C17 C18 C19 123.3(2) . . ?
N2 C19 C18 112.9(2) . . ?
N2 C19 C20 120.4(2) . . ?
C20 C19 C18 126.8(2) . . ?
C19 C20 H20 120.0 . . ?
C21 C20 C19 120.1(3) . . ?
C21 C20 H20 120.0 . . ?
C20 C21 H21 120.5 . . ?
C22 C21 C20 119.1(2) . . ?
C22 C21 H21 120.4 . . ?
C21 C22 H22 120.5 . . ?
C23 C22 C21 119.0(3) . . ?
C23 C22 H22 120.5 . . ?
N2 C23 C22 123.2(3) . . ?
N2 C23 H23 118.4 . . ?
C22 C23 H23 118.4 . . ?
C15 C24 H24A 109.5 . . ?
C15 C24 H24B 109.5 . . ?
C15 C24 H24C 109.5 . . ?
H24A C24 H24B 109.5 . . ?
H24A C24 H24C 109.5 . . ?
H24B C24 H24C 109.5 . . ?
C26 C25 Fe1 130.54(18) . . ?
C26 C25 C30 114.9(2) . . ?
C30 C25 Fe1 113.73(16) . . ?
C25 C26 H26 118.2 . . ?
C27 C26 C25 123.6(2) . . ?
C27 C26 H26 118.2 . . ?
C26 C27 C28 118.8(2) . . ?
C26 C27 C36 121.5(2) . . ?
C28 C27 C36 119.6(2) . . ?
C27 C28 H28 120.0 . . ?
C29 C28 C27 119.9(2) . . ?
C29 C28 H28 120.0 . . ?
C28 C29 H29 119.9 . . ?
C28 C29 C30 120.3(2) . . ?
C30 C29 H29 119.9 . . ?
C25 C30 C31 115.2(2) . . ?
C29 C30 C25 122.2(2) . . ?
C29 C30 C31 122.6(2) . . ?
N3 C31 C30 113.1(2) . . ?
N3 C31 C32 120.6(2) . . ?
C32 C31 C30 126.3(2) . . ?
C31 C32 H32 119.7 . . ?
C33 C32 C31 120.5(2) . . ?
C33 C32 H32 119.7 . . ?
C32 C33 H33 120.7 . . ?
C32 C33 C34 118.6(2) . . ?
C34 C33 H33 120.7 . . ?
C33 C34 H34 120.7 . . ?
C35 C34 C33 118.6(2) . . ?
C35 C34 H34 120.7 . . ?
N3 C35 C34 124.0(2) . . ?
N3 C35 H35 118.0 . . ?
C34 C35 H35 118.0 . . ?
C27 C36 H36A 109.5 . . ?
C27 C36 H36B 109.5 . . ?
C27 C36 H36C 109.5 . . ?
H36A C36 H36B 109.5 . . ?
H36A C36 H36C 109.5 . . ?
H36B C36 H36C 109.5 . . ?
N4 Fe2 N5 91.22(8) . . ?
N4 Fe2 N6 93.27(9) . . ?
N6 Fe2 N5 93.39(9) . . ?
C37 Fe2 N4 95.91(9) . . ?
C37 Fe2 N5 171.64(9) . . ?
C37 Fe2 N6 81.88(10) . . ?
C37 Fe2 C61 91.00(10) . . ?
C49 Fe2 N4 81.89(9) . . ?
C49 Fe2 N5 90.75(9) . . ?
C49 Fe2 N6 173.71(9) . . ?
C49 Fe2 C37 94.56(10) . . ?
C49 Fe2 C61 97.34(9) . . ?
C61 Fe2 N4 173.08(9) . . ?
C61 Fe2 N5 81.91(9) . . ?
C61 Fe2 N6 87.94(9) . . ?
C55 N4 Fe2 115.93(16) . . ?
C59 N4 Fe2 126.15(19) . . ?
C59 N4 C55 117.5(2) . . ?
C67 N5 Fe2 115.66(16) . . ?
C71 N5 Fe2 127.11(16) . . ?
C71 N5 C67 117.2(2) . . ?
C43 N6 Fe2 115.52(18) . . ?
C47 N6 Fe2 126.7(2) . . ?
C47 N6 C43 117.8(3) . . ?
C38 C37 Fe2 130.61(18) . . ?
C38 C37 C42 114.5(2) . . ?
C42 C37 Fe2 114.79(19) . . ?
C37 C38 H38 118.1 . . ?
C39 C38 C37 123.8(2) . . ?
C39 C38 H38 118.1 . . ?
C38 C39 C48 121.7(2) . . ?
C40 C39 C38 118.8(3) . . ?
C40 C39 C48 119.4(2) . . ?
C39 C40 H40 119.9 . . ?
C41 C40 C39 120.2(3) . . ?
C41 C40 H40 119.9 . . ?
C40 C41 H41 119.9 . . ?
C40 C41 C42 120.2(3) . . ?
C42 C41 H41 119.9 . . ?
C37 C42 C43 114.9(2) . . ?
C41 C42 C37 122.4(3) . . ?
C41 C42 C43 122.8(3) . . ?
N6 C43 C42 112.8(2) . . ?
N6 C43 C44 121.4(3) . . ?
C44 C43 C42 125.9(3) . . ?
C43 C44 H44 119.9 . . ?
C45 C44 C43 120.2(4) . . ?
C45 C44 H44 119.9 . . ?
C44 C45 H45 120.6 . . ?
C44 C45 C46 118.7(3) . . ?
C46 C45 H45 120.6 . . ?
C45 C46 H46 120.2 . . ?
C45 C46 C47 119.6(3) . . ?
C47 C46 H46 120.2 . . ?
N6 C47 C46 122.3(4) . . ?
N6 C47 H47 118.8 . . ?
C46 C47 H47 118.8 . . ?
C39 C48 H48A 109.5 . . ?
C39 C48 H48B 109.5 . . ?
C39 C48 H48C 109.5 . . ?
H48A C48 H48B 109.5 . . ?
H48A C48 H48C 109.5 . . ?
H48B C48 H48C 109.5 . . ?
C50 C49 Fe2 130.70(17) . . ?
C50 C49 C54 114.6(2) . . ?
C54 C49 Fe2 114.51(17) . . ?
C49 C50 H50 118.0 . . ?
C51 C50 C49 124.1(2) . . ?
C51 C50 H50 118.0 . . ?
C50 C51 C52 118.7(2) . . ?
C50 C51 C60 121.7(2) . . ?
C52 C51 C60 119.6(2) . . ?
C51 C52 H52 120.0 . . ?
C53 C52 C51 119.9(2) . . ?
C53 C52 H52 120.0 . . ?
C52 C53 H53 119.8 . . ?
C52 C53 C54 120.3(2) . . ?
C54 C53 H53 119.8 . . ?
C49 C54 C55 114.4(2) . . ?
C53 C54 C49 122.2(2) . . ?
C53 C54 C55 123.4(2) . . ?
N4 C55 C54 112.7(2) . . ?
N4 C55 C56 121.2(2) . . ?
C56 C55 C54 126.0(2) . . ?
C55 C56 H56 119.8 . . ?
C57 C56 C55 120.4(3) . . ?
C57 C56 H56 119.8 . . ?
C56 C57 H57 120.7 . . ?
C56 C57 C58 118.6(2) . . ?
C58 C57 H57 120.7 . . ?
C57 C58 H58 120.4 . . ?
C59 C58 C57 119.2(3) . . ?
C59 C58 H58 120.4 . . ?
N4 C59 C58 123.0(3) . . ?
N4 C59 H59 118.5 . . ?
C58 C59 H59 118.5 . . ?
C51 C60 H60A 109.5 . . ?
C51 C60 H60B 109.5 . . ?
C51 C60 H60C 109.5 . . ?
H60A C60 H60B 109.5 . . ?
H60A C60 H60C 109.5 . . ?
H60B C60 H60C 109.5 . . ?
C62 C61 Fe2 130.77(17) . . ?
C62 C61 C66 114.6(2) . . ?
C66 C61 Fe2 114.19(16) . . ?
C61 C62 H62 118.0 . . ?
C63 C62 C61 124.0(2) . . ?
C63 C62 H62 118.0 . . ?
C62 C63 C64 118.8(2) . . ?
C62 C63 C72 121.6(2) . . ?
C64 C63 C72 119.5(2) . . ?
C63 C64 H64 120.1 . . ?
C65 C64 C63 119.9(2) . . ?
C65 C64 H64 120.1 . . ?
C64 C65 H65 119.7 . . ?
C64 C65 C66 120.7(2) . . ?
C66 C65 H65 119.7 . . ?
C61 C66 C67 114.9(2) . . ?
C65 C66 C61 122.0(2) . . ?
C65 C66 C67 123.2(2) . . ?
N5 C67 C66 113.1(2) . . ?
N5 C67 C68 120.8(2) . . ?
C68 C67 C66 126.1(2) . . ?
C67 C68 H68 119.6 . . ?
C69 C68 C67 120.7(2) . . ?
C69 C68 H68 119.6 . . ?
C68 C69 H69 120.8 . . ?
C68 C69 C70 118.4(2) . . ?
C70 C69 H69 120.8 . . ?
C69 C70 H70 120.5 . . ?
C71 C70 C69 119.0(2) . . ?
C71 C70 H70 120.5 . . ?
N5 C71 C70 123.7(2) . . ?
N5 C71 H71 118.1 . . ?
C70 C71 H71 118.1 . . ?
C63 C72 H72A 109.5 . . ?
C63 C72 H72B 109.5 . . ?
C63 C72 H72C 109.5 . . ?
H72A C72 H72B 109.5 . . ?
H72A C72 H72C 109.5 . . ?
H72B C72 H72C 109.5 . . ?
O1 K1 O2 58.78(5) . . ?
O1 K1 N7 60.43(6) . . ?
O1 K1 N8 117.91(6) . . ?
O2 K1 N7 118.59(6) . . ?
O2 K1 N8 59.91(6) . . ?
O3 K1 O1 98.50(6) . . ?
O3 K1 O2 136.90(6) . . ?
O3 K1 N7 60.24(6) . . ?
O3 K1 N8 119.90(5) . . ?
O4 K1 O1 122.09(6) . . ?
O4 K1 O2 99.18(5) . . ?
O4 K1 O3 60.00(5) . . ?
O4 K1 O5 134.90(6) . . ?
O4 K1 N7 119.62(6) . . ?
O4 K1 N8 60.27(5) . . ?
O5 K1 O1 97.71(6) . . ?
O5 K1 O2 120.76(5) . . ?
O5 K1 O3 96.67(6) . . ?
O5 K1 N7 60.37(6) . . ?
O5 K1 N8 121.17(6) . . ?
O6 K1 O1 137.14(6) . . ?
O6 K1 O2 99.15(6) . . ?
O6 K1 O3 118.96(6) . . ?
O6 K1 O4 95.84(5) . . ?
O6 K1 O5 60.21(6) . . ?
O6 K1 N7 119.78(6) . . ?
O6 K1 N8 61.92(6) . . ?
N8 K1 N7 178.15(7) . . ?
C74 O1 K1 116.41(16) . . ?
C75 O1 K1 116.89(15) . . ?
C75 O1 C74 111.9(2) . . ?
C76 O2 K1 114.25(15) . . ?
C77 O2 K1 117.07(14) . . ?
C77 O2 C76 111.2(2) . . ?
C80 O3 K1 116.92(16) . . ?
C81 O3 K1 115.39(15) . . ?
C81 O3 C80 110.8(2) . . ?
C82 O4 K1 116.19(14) . . ?
C83 O4 K1 121.55(14) . . ?
C83 O4 C82 111.75(19) . . ?
C86 O5 K1 117.84(16) . . ?
C87 O5 K1 115.23(16) . . ?
C87 O5 C86 111.1(2) . . ?
C88 O6 K1 116.21(16) . . ?
C88 O6 C89 110.2(2) . . ?
C89 O6 K1 116.31(15) . . ?
C73 N7 K1 108.87(16) . . ?
C73 N7 C79 109.0(2) . . ?
C73 N7 C85 110.3(2) . . ?
C79 N7 K1 109.56(16) . . ?
C79 N7 C85 109.8(2) . . ?
C85 N7 K1 109.24(17) . . ?
C78 N8 K1 110.58(15) . . ?
C78 N8 C90 110.2(2) . . ?
C84 N8 K1 109.20(14) . . ?
C84 N8 C78 109.4(2) . . ?
C84 N8 C90 110.3(2) . . ?
C90 N8 K1 107.19(16) . . ?
N7 C73 H73A 108.8 . . ?
N7 C73 H73B 108.8 . . ?
N7 C73 C74 113.9(2) . . ?
H73A C73 H73B 107.7 . . ?
C74 C73 H73A 108.8 . . ?
C74 C73 H73B 108.8 . . ?
O1 C74 C73 109.3(2) . . ?
O1 C74 H74A 109.8 . . ?
O1 C74 H74B 109.8 . . ?
C73 C74 H74A 109.8 . . ?
C73 C74 H74B 109.8 . . ?
H74A C74 H74B 108.3 . . ?
O1 C75 H75A 109.8 . . ?
O1 C75 H75B 109.8 . . ?
O1 C75 C76 109.2(2) . . ?
H75A C75 H75B 108.3 . . ?
C76 C75 H75A 109.8 . . ?
C76 C75 H75B 109.8 . . ?
O2 C76 C75 109.1(2) . . ?
O2 C76 H76A 109.9 . . ?
O2 C76 H76B 109.9 . . ?
C75 C76 H76A 109.9 . . ?
C75 C76 H76B 109.9 . . ?
H76A C76 H76B 108.3 . . ?
O2 C77 H77A 109.9 . . ?
O2 C77 H77B 109.9 . . ?
O2 C77 C78 108.7(2) . . ?
H77A C77 H77B 108.3 . . ?
C78 C77 H77A 109.9 . . ?
C78 C77 H77B 109.9 . . ?
N8 C78 C77 114.0(2) . . ?
N8 C78 H78A 108.8 . . ?
N8 C78 H78B 108.8 . . ?
C77 C78 H78A 108.8 . . ?
C77 C78 H78B 108.8 . . ?
H78A C78 H78B 107.6 . . ?
N7 C79 H79A 108.9 . . ?
N7 C79 H79B 108.9 . . ?
N7 C79 C80 113.5(3) . . ?
H79A C79 H79B 107.7 . . ?
C80 C79 H79A 108.9 . . ?
C80 C79 H79B 108.9 . . ?
O3 C80 C79 108.9(3) . . ?
O3 C80 H80A 109.9 . . ?
O3 C80 H80B 109.9 . . ?
C79 C80 H80A 109.9 . . ?
C79 C80 H80B 109.9 . . ?
H80A C80 H80B 108.3 . . ?
O3 C81 H81A 109.8 . . ?
O3 C81 H81B 109.8 . . ?
O3 C81 C82 109.3(2) . . ?
H81A C81 H81B 108.3 . . ?
C82 C81 H81A 109.8 . . ?
C82 C81 H81B 109.8 . . ?
O4 C82 C81 109.3(2) . . ?
O4 C82 H82A 109.8 . . ?
O4 C82 H82B 109.8 . . ?
C81 C82 H82A 109.8 . . ?
C81 C82 H82B 109.8 . . ?
H82A C82 H82B 108.3 . . ?
O4 C83 H83A 109.8 . . ?
O4 C83 H83B 109.8 . . ?
O4 C83 C84 109.2(2) . . ?
H83A C83 H83B 108.3 . . ?
C84 C83 H83A 109.8 . . ?
C84 C83 H83B 109.8 . . ?
N8 C84 C83 114.6(2) . . ?
N8 C84 H84A 108.6 . . ?
N8 C84 H84B 108.6 . . ?
C83 C84 H84A 108.6 . . ?
C83 C84 H84B 108.6 . . ?
H84A C84 H84B 107.6 . . ?
N7 C85 H85A 108.8 . . ?
N7 C85 H85B 108.8 . . ?
N7 C85 C86 113.9(2) . . ?
H85A C85 H85B 107.7 . . ?
C86 C85 H85A 108.8 . . ?
C86 C85 H85B 108.8 . . ?
O5 C86 C85 108.8(2) . . ?
O5 C86 H86A 109.9 . . ?
O5 C86 H86B 109.9 . . ?
C85 C86 H86A 109.9 . . ?
C85 C86 H86B 109.9 . . ?
H86A C86 H86B 108.3 . . ?
O5 C87 H87A 109.7 . . ?
O5 C87 H87B 109.7 . . ?
O5 C87 C88 109.9(2) . . ?
H87A C87 H87B 108.2 . . ?
C88 C87 H87A 109.7 . . ?
C88 C87 H87B 109.7 . . ?
O6 C88 C87 109.9(2) . . ?
O6 C88 H88A 109.7 . . ?
O6 C88 H88B 109.7 . . ?
C87 C88 H88A 109.7 . . ?
C87 C88 H88B 109.7 . . ?
H88A C88 H88B 108.2 . . ?
O6 C89 H89A 109.8 . . ?
O6 C89 H89B 109.8 . . ?
O6 C89 C90 109.2(2) . . ?
H89A C89 H89B 108.3 . . ?
C90 C89 H89A 109.8 . . ?
C90 C89 H89B 109.8 . . ?
N8 C90 C89 113.9(2) . . ?
N8 C90 H90A 108.8 . . ?
N8 C90 H90B 108.8 . . ?
C89 C90 H90A 108.8 . . ?
C89 C90 H90B 108.8 . . ?
H90A C90 H90B 107.7 . . ?
O7 K2 O8 59.99(5) . . ?
O7 K2 O9 97.19(5) . . ?
O7 K2 O10' 133.05(15) . . ?
O7 K2 O11 96.07(6) . . ?
O7 K2 O12 113.1(3) . . ?
O7 K2 N9 61.81(5) . . ?
O7 K2 N10 119.4(2) . . ?
O7 K2 N10' 119.60(12) . . ?
O8 K2 O9 119.19(6) . . ?
O8 K2 O10' 97.41(15) . . ?
O8 K2 O12 96.1(3) . . ?
O8 K2 N9 120.96(6) . . ?
O8 K2 N10 61.64(19) . . ?
O8 K2 N10' 59.75(12) . . ?
O9 K2 O10' 56.04(13) . . ?
O9 K2 O12 142.1(3) . . ?
O9 K2 N9 59.77(6) . . ?
O9 K2 N10 124.9(2) . . ?
O9 K2 N10' 114.79(13) . . ?
O10' K2 N9 115.19(13) . . ?
O10' K2 N10' 59.63(16) . . ?
O10 K2 O7 140.3(3) . . ?
O10 K2 O8 97.2(3) . . ?
O10 K2 O9 64.2(3) . . ?
O10 K2 O11 121.0(3) . . ?
O10 K2 O12 100.5(3) . . ?
O10 K2 N9 122.2(3) . . ?
O10 K2 N10 61.4(3) . . ?
O11 K2 O8 134.04(6) . . ?
O11 K2 O9 101.17(5) . . ?
O11 K2 O10' 124.45(15) . . ?
O11 K2 O12 55.2(2) . . ?
O11 K2 N9 60.81(6) . . ?
O11 K2 N10 113.1(2) . . ?
O11 K2 N10' 123.25(14) . . ?
O12' K2 O7 120.16(17) . . ?
O12' K2 O8 94.59(18) . . ?
O12' K2 O9 139.45(18) . . ?
O12' K2 O10' 100.84(17) . . ?
O12' K2 O11 62.35(16) . . ?
O12' K2 N9 122.85(16) . . ?
O12' K2 N10' 61.73(17) . . ?
O12 K2 N10 58.9(3) . . ?
N9 K2 O12 114.9(2) . . ?
N9 K2 N10 173.7(2) . . ?
N9 K2 N10' 174.43(14) . . ?
C92 O7 K2 116.79(13) . . ?
C93 O7 K2 116.19(14) . . ?
C93 O7 C92 110.88(19) . . ?
C94 O8 K2 115.04(16) . . ?
C94 O8 C95' 113.9(4) . . ?
C94 O8 C95 106.5(6) . . ?
C95' O8 K2 120.4(4) . . ?
C95 O8 K2 113.2(7) . . ?
C98 O9 K2 115.55(15) . . ?
C98 O9 C99 117.0(8) . . ?
C98 O9 C99' 107.1(4) . . ?
C99 O9 K2 104.3(9) . . ?
C99' O9 K2 117.8(5) . . ?
C00' O10' K2 118.9(4) . . ?
C01' O10' K2 117.2(5) . . ?
C01' O10' C00' 110.8(5) . . ?
C100 O10 K2 113.4(8) . . ?
C101 O10 K2 120.0(10) . . ?
C101 O10 C100 111.6(11) . . ?
C05' O11 K2 112.2(5) . . ?
C104 O11 K2 120.53(15) . . ?
C104 O11 C05' 117.6(4) . . ?
C104 O11 C105 101.2(7) . . ?
C105 O11 K2 124.2(10) . . ?
C06' O12' K2 115.3(5) . . ?
C06' O12' C07' 111.8(6) . . ?
C07' O12' K2 115.9(4) . . ?
C106 O12 K2 116.6(8) . . ?
C106 O12 C107 110.7(11) . . ?
C107 O12 K2 113.8(7) . . ?
C91 N9 K2 107.45(15) . . ?
C97 N9 K2 111.39(15) . . ?
C97 N9 C91 109.5(2) . . ?
C103 N9 K2 108.37(15) . . ?
C103 N9 C91 110.72(19) . . ?
C103 N9 C97 109.4(2) . . ?
C96 N10 K2 106.6(8) . . ?
C96 N10 C102 110.3(10) . . ?
C102 N10 K2 105.5(7) . . ?
C108 N10 K2 112.7(7) . . ?
C108 N10 C96 110.6(10) . . ?
C108 N10 C102 110.9(9) . . ?
C02' N10' K2 110.1(4) . . ?
C08' N10' K2 107.7(4) . . ?
C08' N10' C02' 109.9(5) . . ?
C96' N10' K2 110.2(4) . . ?
C96' N10' C02' 109.9(6) . . ?
C96' N10' C08' 109.0(5) . . ?
O10' C00' H00A 110.1 . . ?
O10' C00' H00B 110.1 . . ?
O10' C00' C99' 108.2(6) . . ?
H00A C00' H00B 108.4 . . ?
C99' C00' H00A 110.1 . . ?
C99' C00' H00B 110.1 . . ?
O10' C01' H01A 109.7 . . ?
O10' C01' H01B 109.7 . . ?
O10' C01' C02' 109.7(5) . . ?
H01A C01' H01B 108.2 . . ?
C02' C01' H01A 109.7 . . ?
C02' C01' H01B 109.7 . . ?
N10' C02' C01' 114.7(5) . . ?
N10' C02' H02A 108.6 . . ?
N10' C02' H02B 108.6 . . ?
C01' C02' H02A 108.6 . . ?
C01' C02' H02B 108.6 . . ?
H02A C02' H02B 107.6 . . ?
O11 C05' H05A 109.1 . . ?
O11 C05' H05B 109.1 . . ?
O11 C05' C06' 112.5(7) . . ?
H05A C05' H05B 107.8 . . ?
C06' C05' H05A 109.1 . . ?
C06' C05' H05B 109.1 . . ?
O12' C06' C05' 110.4(7) . . ?
O12' C06' H06A 109.6 . . ?
O12' C06' H06B 109.6 . . ?
C05' C06' H06A 109.6 . . ?
C05' C06' H06B 109.6 . . ?
H06A C06' H06B 108.1 . . ?
O12' C07' H07A 109.7 . . ?
O12' C07' H07B 109.7 . . ?
O12' C07' C08' 110.0(6) . . ?
H07A C07' H07B 108.2 . . ?
C08' C07' H07A 109.7 . . ?
C08' C07' H07B 109.7 . . ?
N10' C08' C07' 114.0(5) . . ?
N10' C08' H08A 108.7 . . ?
N10' C08' H08B 108.7 . . ?
C07' C08' H08A 108.7 . . ?
C07' C08' H08B 108.7 . . ?
H08A C08' H08B 107.6 . . ?
N9 C91 H91A 108.7 . . ?
N9 C91 H91B 108.7 . . ?
N9 C91 C92 114.1(2) . . ?
H91A C91 H91B 107.6 . . ?
C92 C91 H91A 108.7 . . ?
C92 C91 H91B 108.7 . . ?
O7 C92 C91 109.1(2) . . ?
O7 C92 H92A 109.9 . . ?
O7 C92 H92B 109.9 . . ?
C91 C92 H92A 109.9 . . ?
C91 C92 H92B 109.9 . . ?
H92A C92 H92B 108.3 . . ?
O7 C93 H93A 109.8 . . ?
O7 C93 H93B 109.8 . . ?
O7 C93 C94 109.5(2) . . ?
H93A C93 H93B 108.2 . . ?
C94 C93 H93A 109.8 . . ?
C94 C93 H93B 109.8 . . ?
O8 C94 C93 109.0(2) . . ?
O8 C94 H94A 109.9 . . ?
O8 C94 H94B 109.9 . . ?
C93 C94 H94A 109.9 . . ?
C93 C94 H94B 109.9 . . ?
H94A C94 H94B 108.3 . . ?
O8 C95' H95A 109.9 . . ?
O8 C95' H95B 109.9 . . ?
O8 C95' C96' 108.8(6) . . ?
H95A C95' H95B 108.3 . . ?
C96' C95' H95A 109.9 . . ?
C96' C95' H95B 109.9 . . ?
O8 C95 H95C 110.3 . . ?
O8 C95 H95D 110.3 . . ?
O8 C95 C96 106.9(12) . . ?
H95C C95 H95D 108.6 . . ?
C96 C95 H95C 110.3 . . ?
C96 C95 H95D 110.3 . . ?
N10' C96' C95' 114.8(7) . . ?
N10' C96' H96A 108.6 . . ?
N10' C96' H96B 108.6 . . ?
C95' C96' H96A 108.6 . . ?
C95' C96' H96B 108.6 . . ?
H96A C96' H96B 107.6 . . ?
N10 C96 C95 112.2(11) . . ?
N10 C96 H96C 109.2 . . ?
N10 C96 H96D 109.2 . . ?
C95 C96 H96C 109.2 . . ?
C95 C96 H96D 109.2 . . ?
H96C C96 H96D 107.9 . . ?
N9 C97 H97A 108.8 . . ?
N9 C97 H97B 108.8 . . ?
N9 C97 C98 113.9(2) . . ?
H97A C97 H97B 107.7 . . ?
C98 C97 H97A 108.8 . . ?
C98 C97 H97B 108.8 . . ?
O9 C98 C97 108.8(2) . . ?
O9 C98 H98A 109.9 . . ?
O9 C98 H98B 109.9 . . ?
C97 C98 H98A 109.9 . . ?
C97 C98 H98B 109.9 . . ?
H98A C98 H98B 108.3 . . ?
O9 C99 H99A 108.4 . . ?
O9 C99 H99B 108.4 . . ?
O9 C99 C100 115.5(13) . . ?
H99A C99 H99B 107.5 . . ?
C100 C99 H99A 108.4 . . ?
C100 C99 H99B 108.4 . . ?
O9 C99' C00' 106.7(8) . . ?
O9 C99' H99C 110.4 . . ?
O9 C99' H99D 110.4 . . ?
C00' C99' H99C 110.4 . . ?
C00' C99' H99D 110.4 . . ?
H99C C99' H99D 108.6 . . ?
O10 C100 C99 110.8(13) . . ?
O10 C100 H10A 109.5 . . ?
O10 C100 H10B 109.5 . . ?
C99 C100 H10A 109.5 . . ?
C99 C100 H10B 109.5 . . ?
H10A C100 H10B 108.1 . . ?
O10 C101 H10C 109.9 . . ?
O10 C101 H10D 109.9 . . ?
O10 C101 C102 108.9(10) . . ?
H10C C101 H10D 108.3 . . ?
C102 C101 H10C 109.9 . . ?
C102 C101 H10D 109.9 . . ?
N10 C102 C101 115.6(10) . . ?
N10 C102 H10E 108.4 . . ?
N10 C102 H10F 108.4 . . ?
C101 C102 H10E 108.4 . . ?
C101 C102 H10F 108.4 . . ?
H10E C102 H10F 107.4 . . ?
N9 C103 H10G 108.5 . . ?
N9 C103 H10H 108.5 . . ?
N9 C103 C104 115.2(2) . . ?
H10G C103 H10H 107.5 . . ?
C104 C103 H10G 108.5 . . ?
C104 C103 H10H 108.5 . . ?
O11 C104 C103 109.6(2) . . ?
O11 C104 H10I 109.8 . . ?
O11 C104 H10J 109.8 . . ?
C103 C104 H10I 109.8 . . ?
C103 C104 H10J 109.8 . . ?
H10I C104 H10J 108.2 . . ?
O11 C105 H10K 110.8 . . ?
O11 C105 H10L 110.8 . . ?
O11 C105 C106 104.5(13) . . ?
H10K C105 H10L 108.9 . . ?
C106 C105 H10K 110.8 . . ?
C106 C105 H10L 110.8 . . ?
O12 C106 C105 109.2(13) . . ?
O12 C106 H10M 109.8 . . ?
O12 C106 H10N 109.8 . . ?
C105 C106 H10M 109.8 . . ?
C105 C106 H10N 109.8 . . ?
H10M C106 H10N 108.3 . . ?
O12 C107 H10O 109.9 . . ?
O12 C107 H10P 109.9 . . ?
O12 C107 C108 109.1(11) . . ?
H10O C107 H10P 108.3 . . ?
C108 C107 H10O 109.9 . . ?
C108 C107 H10P 109.9 . . ?
N10 C108 C107 114.3(10) . . ?
N10 C108 H10Q 108.7 . . ?
N10 C108 H10R 108.7 . . ?
C107 C108 H10Q 108.7 . . ?
C107 C108 H10R 108.7 . . ?
H10Q C108 H10R 107.6 . . ?
C112 O13 C109 109.2(2) . . ?
O13 C109 H10S 110.2 . . ?
O13 C109 H10T 110.2 . . ?
O13 C109 C110 107.5(3) . . ?
H10S C109 H10T 108.5 . . ?
C110 C109 H10S 110.2 . . ?
C110 C109 H10T 110.2 . . ?
C109 C110 H11A 111.0 . . ?
C109 C110 H11B 111.0 . . ?
C109 C110 C111 103.6(3) . . ?
H11A C110 H11B 109.0 . . ?
C111 C110 H11A 111.0 . . ?
C111 C110 H11B 111.0 . . ?
C110 C111 H11C 111.3 . . ?
C110 C111 H11D 111.3 . . ?
C110 C111 C112 102.4(3) . . ?
H11C C111 H11D 109.2 . . ?
C112 C111 H11C 111.3 . . ?
C112 C111 H11D 111.3 . . ?
O13 C112 C111 105.9(3) . . ?
O13 C112 H11E 110.6 . . ?
O13 C112 H11F 110.6 . . ?
C111 C112 H11E 110.6 . . ?
C111 C112 H11F 110.6 . . ?
H11E C112 H11F 108.7 . . ?
C17' O15' C20' 104.8(13) . . ?
O15' C17' H17A 111.2 . . ?
O15' C17' H17B 111.2 . . ?
O15' C17' C18' 103.0(15) . . ?
H17A C17' H17B 109.1 . . ?
C18' C17' H17A 111.2 . . ?
C18' C17' H17B 111.2 . . ?
C17' C18' H18A 111.0 . . ?
C17' C18' H18B 111.0 . . ?
H18A C18' H18B 109.0 . . ?
C19' C18' C17' 103.6(14) . . ?
C19' C18' H18A 111.0 . . ?
C19' C18' H18B 111.0 . . ?
C18' C19' H19A 110.9 . . ?
C18' C19' H19B 110.9 . . ?
C18' C19' C20' 104.1(12) . . ?
H19A C19' H19B 109.0 . . ?
C20' C19' H19A 110.9 . . ?
C20' C19' H19B 110.9 . . ?
O15' C20' C19' 107.2(12) . . ?
O15' C20' H20A 110.3 . . ?
O15' C20' H20B 110.3 . . ?
C19' C20' H20A 110.3 . . ?
C19' C20' H20B 110.3 . . ?
H20A C20' H20B 108.5 . . ?
C117 O15 C120 108.4(4) . . ?
O15 C117 H11G 110.2 . . ?
O15 C117 H11H 110.2 . . ?
O15 C117 C118 107.7(6) . . ?
H11G C117 H11H 108.5 . . ?
C118 C117 H11G 110.2 . . ?
C118 C117 H11H 110.2 . . ?
C117 C118 H11I 111.5 . . ?
C117 C118 H11J 111.5 . . ?
C117 C118 C119 101.1(6) . . ?
H11I C118 H11J 109.4 . . ?
C119 C118 H11I 111.5 . . ?
C119 C118 H11J 111.5 . . ?
C118 C119 H11K 110.9 . . ?
C118 C119 H11L 110.9 . . ?
C118 C119 C120 104.2(6) . . ?
H11K C119 H11L 108.9 . . ?
C120 C119 H11K 110.9 . . ?
C120 C119 H11L 110.9 . . ?
O15 C120 C119 106.6(4) . . ?
O15 C120 H12N 110.4 . . ?
O15 C120 H12O 110.4 . . ?
C119 C120 H12N 110.4 . . ?
C119 C120 H12O 110.4 . . ?
H12N C120 H12O 108.6 . . ?
C116 O14 C113 108.4(3) . . ?
O14 C113 H11M 110.0 . . ?
O14 C113 H11N 110.0 . . ?
O14 C113 C114 108.5(3) . . ?
H11M C113 H11N 108.4 . . ?
C114 C113 H11M 110.0 . . ?
C114 C113 H11N 110.0 . . ?
C113 C114 H11O 111.7 . . ?
C113 C114 H11P 111.7 . . ?
C113 C114 C115 100.1(3) . . ?
H11O C114 H11P 109.5 . . ?
C115 C114 H11O 111.7 . . ?
C115 C114 H11P 111.8 . . ?
C114 C115 H11Q 111.4 . . ?
C114 C115 H11R 111.4 . . ?
H11Q C115 H11R 109.2 . . ?
C116 C115 C114 102.0(3) . . ?
C116 C115 H11Q 111.4 . . ?
C116 C115 H11R 111.4 . . ?
O14 C116 C115 107.1(3) . . ?
O14 C116 H11S 110.3 . . ?
O14 C116 H11T 110.3 . . ?
C115 C116 H11S 110.3 . . ?
C115 C116 H11T 110.3 . . ?
H11S C116 H11T 108.5 . . ?
C123 O16 C122 110.4(3) . . ?
H12D C121 H12E 109.5 . . ?
H12D C121 H12F 109.5 . . ?
H12E C121 H12F 109.5 . . ?
C122 C121 H12D 109.5 . . ?
C122 C121 H12E 109.5 . . ?
C122 C121 H12F 109.5 . . ?
O16 C122 C121 106.5(3) . . ?
O16 C122 H12G 110.4 . . ?
O16 C122 H12H 110.4 . . ?
C121 C122 H12G 110.4 . . ?
C121 C122 H12H 110.4 . . ?
H12G C122 H12H 108.6 . . ?
O16 C123 H12I 110.2 . . ?
O16 C123 H12J 110.2 . . ?
O16 C123 C124 107.7(3) . . ?
H12I C123 H12J 108.5 . . ?
C124 C123 H12I 110.2 . . ?
C124 C123 H12J 110.2 . . ?
C123 C124 H12K 109.5 . . ?
C123 C124 H12L 109.5 . . ?
C123 C124 H12M 109.5 . . ?
H12K C124 H12L 109.5 . . ?
H12K C124 H12M 109.5 . . ?
H12L C124 H12M 109.5 . . ?

loop_
_geom_bond_atom_site_label_1
_geom_bond_atom_site_label_2
_geom_bond_distance
_geom_bond_site_symmetry_2
_geom_bond_publ_flag
Fe1 N1 1.9827(19) . ?
Fe1 N2 1.9870(19) . ?
Fe1 N3 1.991(2) . ?
Fe1 C1 1.940(2) . ?
Fe1 C13 1.936(2) . ?
Fe1 C25 1.949(2) . ?
N1 C7 1.370(3) . ?
N1 C11 1.350(3) . ?
N2 C19 1.368(3) . ?
N2 C23 1.356(3) . ?
N3 C31 1.371(3) . ?
N3 C35 1.350(3) . ?
C1 C2 1.403(3) . ?
C1 C6 1.424(3) . ?
C2 H2 0.9500 . ?
C2 C3 1.390(4) . ?
C3 C4 1.396(4) . ?
C3 C12 1.508(4) . ?
C4 H4 0.9500 . ?
C4 C5 1.378(4) . ?
C5 H5 0.9500 . ?
C5 C6 1.403(3) . ?
C6 C7 1.454(4) . ?
C7 C8 1.400(3) . ?
C8 H8 0.9500 . ?
C8 C9 1.381(4) . ?
C9 H9 0.9500 . ?
C9 C10 1.385(4) . ?
C10 H10 0.9500 . ?
C10 C11 1.375(3) . ?
C11 H11 0.9500 . ?
C12 H12A 0.9800 . ?
C12 H12B 0.9800 . ?
C12 H12C 0.9800 . ?
C13 C14 1.412(3) . ?
C13 C18 1.418(3) . ?
C14 H14 0.9500 . ?
C14 C15 1.390(3) . ?
C15 C16 1.399(4) . ?
C15 C24 1.509(4) . ?
C16 H16 0.9500 . ?
C16 C17 1.386(4) . ?
C17 H17 0.9500 . ?
C17 C18 1.396(3) . ?
C18 C19 1.457(3) . ?
C19 C20 1.401(3) . ?
C20 H20 0.9500 . ?
C20 C21 1.382(4) . ?
C21 H21 0.9500 . ?
C21 C22 1.381(4) . ?
C22 H22 0.9500 . ?
C22 C23 1.371(4) . ?
C23 H23 0.9500 . ?
C24 H24A 0.9800 . ?
C24 H24B 0.9800 . ?
C24 H24C 0.9800 . ?
C25 C26 1.410(3) . ?
C25 C30 1.420(3) . ?
C26 H26 0.9500 . ?
C26 C27 1.397(3) . ?
C27 C28 1.397(4) . ?
C27 C36 1.505(4) . ?
C28 H28 0.9500 . ?
C28 C29 1.383(4) . ?
C29 H29 0.9500 . ?
C29 C30 1.396(3) . ?
C30 C31 1.455(3) . ?
C31 C32 1.401(3) . ?
C32 H32 0.9500 . ?
C32 C33 1.378(4) . ?
C33 H33 0.9500 . ?
C33 C34 1.396(4) . ?
C34 H34 0.9500 . ?
C34 C35 1.373(3) . ?
C35 H35 0.9500 . ?
C36 H36A 0.9800 . ?
C36 H36B 0.9800 . ?
C36 H36C 0.9800 . ?
Fe2 N4 1.985(2) . ?
Fe2 N5 1.999(2) . ?
Fe2 N6 1.998(2) . ?
Fe2 C37 1.941(2) . ?
Fe2 C49 1.938(2) . ?
Fe2 C61 1.956(2) . ?
N4 C55 1.371(3) . ?
N4 C59 1.359(3) . ?
N5 C67 1.378(3) . ?
N5 C71 1.357(3) . ?
N6 C43 1.384(4) . ?
N6 C47 1.352(4) . ?
C37 C38 1.407(3) . ?
C37 C42 1.421(3) . ?
C38 H38 0.9500 . ?
C38 C39 1.398(3) . ?
C39 C40 1.395(4) . ?
C39 C48 1.503(4) . ?
C40 H40 0.9500 . ?
C40 C41 1.369(5) . ?
C41 H41 0.9500 . ?
C41 C42 1.405(4) . ?
C42 C43 1.449(4) . ?
C43 C44 1.400(4) . ?
C44 H44 0.9500 . ?
C44 C45 1.370(6) . ?
C45 H45 0.9500 . ?
C45 C46 1.393(6) . ?
C46 H46 0.9500 . ?
C46 C47 1.397(5) . ?
C47 H47 0.9500 . ?
C48 H48A 0.9800 . ?
C48 H48B 0.9800 . ?
C48 H48C 0.9800 . ?
C49 C50 1.408(3) . ?
C49 C54 1.424(3) . ?
C50 H50 0.9500 . ?
C50 C51 1.393(3) . ?
C51 C52 1.402(3) . ?
C51 C60 1.507(4) . ?
C52 H52 0.9500 . ?
C52 C53 1.379(4) . ?
C53 H53 0.9500 . ?
C53 C54 1.400(4) . ?
C54 C55 1.454(3) . ?
C55 C56 1.398(3) . ?
C56 H56 0.9500 . ?
C56 C57 1.377(4) . ?
C57 H57 0.9500 . ?
C57 C58 1.386(4) . ?
C58 H58 0.9500 . ?
C58 C59 1.385(4) . ?
C59 H59 0.9500 . ?
C60 H60A 0.9800 . ?
C60 H60B 0.9800 . ?
C60 H60C 0.9800 . ?
C61 C62 1.413(3) . ?
C61 C66 1.424(3) . ?
C62 H62 0.9500 . ?
C62 C63 1.391(3) . ?
C63 C64 1.401(4) . ?
C63 C72 1.506(3) . ?
C64 H64 0.9500 . ?
C64 C65 1.374(3) . ?
C65 H65 0.9500 . ?
C65 C66 1.403(3) . ?
C66 C67 1.453(3) . ?
C67 C68 1.396(3) . ?
C68 H68 0.9500 . ?
C68 C69 1.377(4) . ?
C69 H69 0.9500 . ?
C69 C70 1.391(4) . ?
C70 H70 0.9500 . ?
C70 C71 1.377(4) . ?
C71 H71 0.9500 . ?
C72 H72A 0.9800 . ?
C72 H72B 0.9800 . ?
C72 H72C 0.9800 . ?
K1 O1 2.8463(18) . ?
K1 O2 2.8939(19) . ?
K1 O3 2.8268(19) . ?
K1 O4 2.7830(17) . ?
K1 O5 2.8249(18) . ?
K1 O6 2.7801(17) . ?
K1 N7 3.010(2) . ?
K1 N8 2.984(2) . ?
O1 C74 1.426(3) . ?
O1 C75 1.425(3) . ?
O2 C76 1.425(3) . ?
O2 C77 1.422(3) . ?
O3 C80 1.426(3) . ?
O3 C81 1.419(3) . ?
O4 C82 1.428(3) . ?
O4 C83 1.419(3) . ?
O5 C86 1.432(4) . ?
O5 C87 1.420(3) . ?
O6 C88 1.423(3) . ?
O6 C89 1.432(4) . ?
N7 C73 1.466(4) . ?
N7 C79 1.476(4) . ?
N7 C85 1.477(4) . ?
N8 C78 1.466(3) . ?
N8 C84 1.465(3) . ?
N8 C90 1.476(3) . ?
C73 H73A 0.9900 . ?
C73 H73B 0.9900 . ?
C73 C74 1.496(5) . ?
C74 H74A 0.9900 . ?
C74 H74B 0.9900 . ?
C75 H75A 0.9900 . ?
C75 H75B 0.9900 . ?
C75 C76 1.489(4) . ?
C76 H76A 0.9900 . ?
C76 H76B 0.9900 . ?
C77 H77A 0.9900 . ?
C77 H77B 0.9900 . ?
C77 C78 1.512(4) . ?
C78 H78A 0.9900 . ?
C78 H78B 0.9900 . ?
C79 H79A 0.9900 . ?
C79 H79B 0.9900 . ?
C79 C80 1.500(4) . ?
C80 H80A 0.9900 . ?
C80 H80B 0.9900 . ?
C81 H81A 0.9900 . ?
C81 H81B 0.9900 . ?
C81 C82 1.496(4) . ?
C82 H82A 0.9900 . ?
C82 H82B 0.9900 . ?
C83 H83A 0.9900 . ?
C83 H83B 0.9900 . ?
C83 C84 1.511(4) . ?
C84 H84A 0.9900 . ?
C84 H84B 0.9900 . ?
C85 H85A 0.9900 . ?
C85 H85B 0.9900 . ?
C85 C86 1.503(4) . ?
C86 H86A 0.9900 . ?
C86 H86B 0.9900 . ?
C87 H87A 0.9900 . ?
C87 H87B 0.9900 . ?
C87 C88 1.492(5) . ?
C88 H88A 0.9900 . ?
C88 H88B 0.9900 . ?
C89 H89A 0.9900 . ?
C89 H89B 0.9900 . ?
C89 C90 1.504(4) . ?
C90 H90A 0.9900 . ?
C90 H90B 0.9900 . ?
K2 O7 2.7828(17) . ?
K2 O8 2.823(2) . ?
K2 O9 2.918(2) . ?
K2 O10' 2.928(7) . ?
K2 O10 2.723(16) . ?
K2 O11 2.788(2) . ?
K2 O12' 2.767(7) . ?
K2 O12 2.994(12) . ?
K2 N9 2.973(2) . ?
K2 N10 3.025(12) . ?
K2 N10' 3.007(7) . ?
O7 C92 1.428(3) . ?
O7 C93 1.418(3) . ?
O8 C94 1.422(3) . ?
O8 C95' 1.435(8) . ?
O8 C95 1.467(13) . ?
O9 C98 1.416(3) . ?
O9 C99 1.442(13) . ?
O9 C99' 1.438(8) . ?
O10' C00' 1.433(6) . ?
O10' C01' 1.415(7) . ?
O10 C100 1.426(11) . ?
O10 C101 1.412(12) . ?
O11 C05' 1.441(8) . ?
O11 C104 1.423(4) . ?
O11 C105 1.443(13) . ?
O12' C06' 1.421(8) . ?
O12' C07' 1.432(8) . ?
O12 C106 1.424(12) . ?
O12 C107 1.440(13) . ?
N9 C91 1.477(3) . ?
N9 C97 1.467(3) . ?
N9 C103 1.463(3) . ?
N10 C96 1.474(12) . ?
N10 C102 1.484(12) . ?
N10 C108 1.473(12) . ?
N10' C02' 1.485(8) . ?
N10' C08' 1.469(7) . ?
N10' C96' 1.468(8) . ?
C00' H00A 0.9900 . ?
C00' H00B 0.9900 . ?
C00' C99' 1.486(10) . ?
C01' H01A 0.9900 . ?
C01' H01B 0.9900 . ?
C01' C02' 1.495(8) . ?
C02' H02A 0.9900 . ?
C02' H02B 0.9900 . ?
C05' H05A 0.9900 . ?
C05' H05B 0.9900 . ?
C05' C06' 1.488(10) . ?
C06' H06A 0.9900 . ?
C06' H06B 0.9900 . ?
C07' H07A 0.9900 . ?
C07' H07B 0.9900 . ?
C07' C08' 1.504(9) . ?
C08' H08A 0.9900 . ?
C08' H08B 0.9900 . ?
C91 H91A 0.9900 . ?
C91 H91B 0.9900 . ?
C91 C92 1.503(4) . ?
C92 H92A 0.9900 . ?
C92 H92B 0.9900 . ?
C93 H93A 0.9900 . ?
C93 H93B 0.9900 . ?
C93 C94 1.493(4) . ?
C94 H94A 0.9900 . ?
C94 H94B 0.9900 . ?
C95' H95A 0.9900 . ?
C95' H95B 0.9900 . ?
C95' C96' 1.502(8) . ?
C95 H95C 0.9900 . ?
C95 H95D 0.9900 . ?
C95 C96 1.517(14) . ?
C96' H96A 0.9900 . ?
C96' H96B 0.9900 . ?
C96 H96C 0.9900 . ?
C96 H96D 0.9900 . ?
C97 H97A 0.9900 . ?
C97 H97B 0.9900 . ?
C97 C98 1.507(4) . ?
C98 H98A 0.9900 . ?
C98 H98B 0.9900 . ?
C99 H99A 0.9900 . ?
C99 H99B 0.9900 . ?
C99 C100 1.476(14) . ?
C99' H99C 0.9900 . ?
C99' H99D 0.9900 . ?
C100 H10A 0.9900 . ?
C100 H10B 0.9900 . ?
C101 H10C 0.9900 . ?
C101 H10D 0.9900 . ?
C101 C102 1.489(13) . ?
C102 H10E 0.9900 . ?
C102 H10F 0.9900 . ?
C103 H10G 0.9900 . ?
C103 H10H 0.9900 . ?
C103 C104 1.501(4) . ?
C104 H10I 0.9900 . ?
C104 H10J 0.9900 . ?
C105 H10K 0.9900 . ?
C105 H10L 0.9900 . ?
C105 C106 1.486(14) . ?
C106 H10M 0.9900 . ?
C106 H10N 0.9900 . ?
C107 H10O 0.9900 . ?
C107 H10P 0.9900 . ?
C107 C108 1.496(13) . ?
C108 H10Q 0.9900 . ?
C108 H10R 0.9900 . ?
O13 C109 1.432(4) . ?
O13 C112 1.414(4) . ?
C109 H10S 0.9900 . ?
C109 H10T 0.9900 . ?
C109 C110 1.500(5) . ?
C110 H11A 0.9900 . ?
C110 H11B 0.9900 . ?
C110 C111 1.505(5) . ?
C111 H11C 0.9900 . ?
C111 H11D 0.9900 . ?
C111 C112 1.510(5) . ?
C112 H11E 0.9900 . ?
C112 H11F 0.9900 . ?
O15' C17' 1.439(15) . ?
O15' C20' 1.452(13) . ?
C17' H17A 0.9900 . ?
C17' H17B 0.9900 . ?
C17' C18' 1.504(15) . ?
C18' H18A 0.9900 . ?
C18' H18B 0.9900 . ?
C18' C19' 1.493(17) . ?
C19' H19A 0.9900 . ?
C19' H19B 0.9900 . ?
C19' C20' 1.510(16) . ?
C20' H20A 0.9900 . ?
C20' H20B 0.9900 . ?
O15 C117 1.414(9) . ?
O15 C120 1.435(5) . ?
C117 H11G 0.9900 . ?
C117 H11H 0.9900 . ?
C117 C118 1.501(7) . ?
C118 H11I 0.9900 . ?
C118 H11J 0.9900 . ?
C118 C119 1.503(9) . ?
C119 H11K 0.9900 . ?
C119 H11L 0.9900 . ?
C119 C120 1.521(10) . ?
C120 H12N 0.9900 . ?
C120 H12O 0.9900 . ?
O14 C113 1.426(4) . ?
O14 C116 1.393(4) . ?
C113 H11M 0.9900 . ?
C113 H11N 0.9900 . ?
C113 C114 1.501(5) . ?
C114 H11O 0.9900 . ?
C114 H11P 0.9900 . ?
C114 C115 1.522(6) . ?
C115 H11Q 0.9900 . ?
C115 H11R 0.9900 . ?
C115 C116 1.506(5) . ?
C116 H11S 0.9900 . ?
C116 H11T 0.9900 . ?
O16 C122 1.440(5) . ?
O16 C123 1.424(4) . ?
C121 H12D 0.9800 . ?
C121 H12E 0.9800 . ?
C121 H12F 0.9800 . ?
C121 C122 1.511(5) . ?
C122 H12G 0.9900 . ?
C122 H12H 0.9900 . ?
C123 H12I 0.9900 . ?
C123 H12J 0.9900 . ?
C123 C124 1.522(6) . ?
C124 H12K 0.9800 . ?
C124 H12L 0.9800 . ?
C124 H12M 0.9800 . ?

loop_
_geom_torsion_atom_site_label_1
_geom_torsion_atom_site_label_2
_geom_torsion_atom_site_label_3
_geom_torsion_atom_site_label_4
_geom_torsion
_geom_torsion_site_symmetry_1
_geom_torsion_site_symmetry_2
_geom_torsion_site_symmetry_3
_geom_torsion_site_symmetry_4
_geom_torsion_publ_flag
Fe1 N1 C7 C6 -1.2(3) . . . . ?
Fe1 N1 C7 C8 -179.6(2) . . . . ?
Fe1 N1 C11 C10 178.8(2) . . . . ?
Fe1 N2 C19 C18 -1.6(3) . . . . ?
Fe1 N2 C19 C20 179.42(18) . . . . ?
Fe1 N2 C23 C22 178.31(19) . . . . ?
Fe1 N3 C31 C30 1.5(2) . . . . ?
Fe1 N3 C31 C32 -177.15(17) . . . . ?
Fe1 N3 C35 C34 178.50(18) . . . . ?
Fe1 C1 C2 C3 -177.4(2) . . . . ?
Fe1 C1 C6 C5 178.4(2) . . . . ?
Fe1 C1 C6 C7 -1.6(3) . . . . ?
Fe1 C13 C14 C15 -178.0(2) . . . . ?
Fe1 C13 C18 C17 177.3(2) . . . . ?
Fe1 C13 C18 C19 -2.3(3) . . . . ?
Fe1 C25 C26 C27 -170.20(18) . . . . ?
Fe1 C25 C30 C29 175.72(17) . . . . ?
Fe1 C25 C30 C31 -2.3(2) . . . . ?
N1 C7 C8 C9 0.2(4) . . . . ?
N2 C19 C20 C21 3.0(4) . . . . ?
N3 C31 C32 C33 -2.4(4) . . . . ?
C1 C2 C3 C4 -0.3(4) . . . . ?
C1 C2 C3 C12 179.5(3) . . . . ?
C1 C6 C7 N1 1.8(3) . . . . ?
C1 C6 C7 C8 -179.9(3) . . . . ?
C2 C1 C6 C5 0.0(4) . . . . ?
C2 C1 C6 C7 -179.9(2) . . . . ?
C2 C3 C4 C5 -0.9(4) . . . . ?
C3 C4 C5 C6 1.6(4) . . . . ?
C4 C5 C6 C1 -1.2(4) . . . . ?
C4 C5 C6 C7 178.8(3) . . . . ?
C5 C6 C7 N1 -178.2(2) . . . . ?
C5 C6 C7 C8 0.2(4) . . . . ?
C6 C1 C2 C3 0.7(4) . . . . ?
C6 C7 C8 C9 -178.0(3) . . . . ?
C7 N1 C11 C10 -1.9(4) . . . . ?
C7 C8 C9 C10 -0.5(5) . . . . ?
C8 C9 C10 C11 -0.4(4) . . . . ?
C9 C10 C11 N1 1.6(4) . . . . ?
C11 N1 C7 C6 179.4(2) . . . . ?
C11 N1 C7 C8 1.0(4) . . . . ?
C12 C3 C4 C5 179.3(3) . . . . ?
C13 C14 C15 C16 1.0(4) . . . . ?
C13 C14 C15 C24 -178.8(3) . . . . ?
C13 C18 C19 N2 2.5(3) . . . . ?
C13 C18 C19 C20 -178.6(2) . . . . ?
C14 C13 C18 C17 -1.4(3) . . . . ?
C14 C13 C18 C19 179.0(2) . . . . ?
C14 C15 C16 C17 -1.5(4) . . . . ?
C15 C16 C17 C18 0.6(4) . . . . ?
C16 C17 C18 C13 1.0(4) . . . . ?
C16 C17 C18 C19 -179.5(2) . . . . ?
C17 C18 C19 N2 -177.1(2) . . . . ?
C17 C18 C19 C20 1.8(4) . . . . ?
C18 C13 C14 C15 0.4(4) . . . . ?
C18 C19 C20 C21 -175.8(2) . . . . ?
C19 N2 C23 C22 -0.3(4) . . . . ?
C19 C20 C21 C22 -1.9(4) . . . . ?
C20 C21 C22 C23 -0.1(4) . . . . ?
C21 C22 C23 N2 1.3(4) . . . . ?
C23 N2 C19 C18 177.1(2) . . . . ?
C23 N2 C19 C20 -1.9(3) . . . . ?
C24 C15 C16 C17 178.3(3) . . . . ?
C25 C26 C27 C28 -2.9(3) . . . . ?
C25 C26 C27 C36 175.5(2) . . . . ?
C25 C30 C31 N3 0.5(3) . . . . ?
C25 C30 C31 C32 179.1(2) . . . . ?
C26 C25 C30 C29 5.0(3) . . . . ?
C26 C25 C30 C31 -173.03(19) . . . . ?
C26 C27 C28 C29 3.7(3) . . . . ?
C27 C28 C29 C30 -0.3(3) . . . . ?
C28 C29 C30 C25 -4.3(3) . . . . ?
C28 C29 C30 C31 173.6(2) . . . . ?
C29 C30 C31 N3 -177.5(2) . . . . ?
C29 C30 C31 C32 1.1(4) . . . . ?
C30 C25 C26 C27 -1.4(3) . . . . ?
C30 C31 C32 C33 179.1(2) . . . . ?
C31 N3 C35 C34 -3.5(3) . . . . ?
C31 C32 C33 C34 -1.1(4) . . . . ?
C32 C33 C34 C35 2.3(4) . . . . ?
C33 C34 C35 N3 0.0(4) . . . . ?
C35 N3 C31 C30 -176.74(19) . . . . ?
C35 N3 C31 C32 4.6(3) . . . . ?
C36 C27 C28 C29 -174.7(2) . . . . ?
Fe2 N4 C55 C54 6.3(2) . . . . ?
Fe2 N4 C55 C56 -170.89(18) . . . . ?
Fe2 N4 C59 C58 169.45(19) . . . . ?
Fe2 N5 C67 C66 2.6(3) . . . . ?
Fe2 N5 C67 C68 -176.58(17) . . . . ?
Fe2 N5 C71 C70 177.0(2) . . . . ?
Fe2 N6 C43 C42 -4.1(3) . . . . ?
Fe2 N6 C43 C44 176.2(2) . . . . ?
Fe2 N6 C47 C46 -178.9(2) . . . . ?
Fe2 C37 C38 C39 177.10(19) . . . . ?
Fe2 C37 C42 C41 -176.9(2) . . . . ?
Fe2 C37 C42 C43 1.7(3) . . . . ?
Fe2 C49 C50 C51 -175.10(18) . . . . ?
Fe2 C49 C54 C53 174.24(18) . . . . ?
Fe2 C49 C54 C55 -4.7(3) . . . . ?
Fe2 C61 C62 C63 -170.72(18) . . . . ?
Fe2 C61 C66 C65 174.14(18) . . . . ?
Fe2 C61 C66 C67 -4.5(3) . . . . ?
N4 C55 C56 C57 0.4(4) . . . . ?
N5 C67 C68 C69 -1.5(4) . . . . ?
N6 C43 C44 C45 2.7(5) . . . . ?
C37 C38 C39 C40 -0.5(4) . . . . ?
C37 C38 C39 C48 -179.2(2) . . . . ?
C37 C42 C43 N6 1.6(3) . . . . ?
C37 C42 C43 C44 -178.7(3) . . . . ?
C38 C37 C42 C41 0.2(4) . . . . ?
C38 C37 C42 C43 178.9(2) . . . . ?
C38 C39 C40 C41 -0.1(4) . . . . ?
C39 C40 C41 C42 0.8(5) . . . . ?
C40 C41 C42 C37 -0.9(5) . . . . ?
C40 C41 C42 C43 -179.4(3) . . . . ?
C41 C42 C43 N6 -179.8(3) . . . . ?
C41 C42 C43 C44 0.0(5) . . . . ?
C42 C37 C38 C39 0.5(3) . . . . ?
C42 C43 C44 C45 -177.0(3) . . . . ?
C43 N6 C47 C46 -0.8(4) . . . . ?
C43 C44 C45 C46 -0.4(6) . . . . ?
C44 C45 C46 C47 -2.5(6) . . . . ?
C45 C46 C47 N6 3.1(5) . . . . ?
C47 N6 C43 C42 177.7(2) . . . . ?
C47 N6 C43 C44 -2.1(4) . . . . ?
C48 C39 C40 C41 178.6(3) . . . . ?
C49 C50 C51 C52 2.1(4) . . . . ?
C49 C50 C51 C60 -178.6(2) . . . . ?
C49 C54 C55 N4 -1.0(3) . . . . ?
C49 C54 C55 C56 175.9(2) . . . . ?
C50 C49 C54 C53 -1.7(3) . . . . ?
C50 C49 C54 C55 179.4(2) . . . . ?
C50 C51 C52 C53 -2.5(4) . . . . ?
C51 C52 C53 C54 1.0(4) . . . . ?
C52 C53 C54 C49 1.2(4) . . . . ?
C52 C53 C54 C55 -179.9(2) . . . . ?
C53 C54 C55 N4 -180.0(2) . . . . ?
C53 C54 C55 C56 -3.0(4) . . . . ?
C54 C49 C50 C51 0.0(3) . . . . ?
C54 C55 C56 C57 -176.4(2) . . . . ?
C55 N4 C59 C58 -2.6(4) . . . . ?
C55 C56 C57 C58 -2.2(4) . . . . ?
C56 C57 C58 C59 1.6(4) . . . . ?
C57 C58 C59 N4 0.8(4) . . . . ?
C59 N4 C55 C54 179.1(2) . . . . ?
C59 N4 C55 C56 2.0(3) . . . . ?
C60 C51 C52 C53 178.1(2) . . . . ?
C61 C62 C63 C64 -2.0(3) . . . . ?
C61 C62 C63 C72 179.0(2) . . . . ?
C61 C66 C67 N5 1.2(3) . . . . ?
C61 C66 C67 C68 -179.7(2) . . . . ?
C62 C61 C66 C65 1.1(3) . . . . ?
C62 C61 C66 C67 -177.6(2) . . . . ?
C62 C63 C64 C65 1.2(3) . . . . ?
C63 C64 C65 C66 0.7(4) . . . . ?
C64 C65 C66 C61 -1.9(3) . . . . ?
C64 C65 C66 C67 176.6(2) . . . . ?
C65 C66 C67 N5 -177.4(2) . . . . ?
C65 C66 C67 C68 1.7(4) . . . . ?
C66 C61 C62 C63 0.9(3) . . . . ?
C66 C67 C68 C69 179.5(2) . . . . ?
C67 N5 C71 C70 -2.7(4) . . . . ?
C67 C68 C69 C70 -0.9(4) . . . . ?
C68 C69 C70 C71 1.4(4) . . . . ?
C69 C70 C71 N5 0.5(4) . . . . ?
C71 N5 C67 C66 -177.6(2) . . . . ?
C71 N5 C67 C68 3.2(3) . . . . ?
C72 C63 C64 C65 -179.8(2) . . . . ?
K1 O1 C74 C73 50.4(3) . . . . ?
K1 O1 C75 C76 -46.8(2) . . . . ?
K1 O2 C76 C75 -50.2(2) . . . . ?
K1 O2 C77 C78 47.8(2) . . . . ?
K1 O3 C80 C79 52.7(3) . . . . ?
K1 O3 C81 C82 -46.1(3) . . . . ?
K1 O4 C82 C81 -48.1(3) . . . . ?
K1 O4 C83 C84 41.1(3) . . . . ?
K1 O5 C86 C85 50.0(3) . . . . ?
K1 O5 C87 C88 -45.2(3) . . . . ?
K1 O6 C88 C87 -47.2(3) . . . . ?
K1 O6 C89 C90 50.3(2) . . . . ?
K1 N7 C73 C74 45.0(3) . . . . ?
K1 N7 C79 C80 42.3(3) . . . . ?
K1 N7 C85 C86 43.9(3) . . . . ?
K1 N8 C78 C77 45.9(3) . . . . ?
K1 N8 C84 C83 45.9(2) . . . . ?
K1 N8 C90 C89 45.2(3) . . . . ?
O1 C75 C76 O2 64.4(3) . . . . ?
O2 C77 C78 N8 -64.3(3) . . . . ?
O3 C81 C82 O4 62.3(3) . . . . ?
O4 C83 C84 N8 -58.9(3) . . . . ?
O5 C87 C88 O6 61.3(3) . . . . ?
O6 C89 C90 N8 -66.5(3) . . . . ?
N7 C73 C74 O1 -66.0(3) . . . . ?
N7 C79 C80 O3 -64.8(4) . . . . ?
N7 C85 C86 O5 -64.1(3) . . . . ?
C73 N7 C79 C80 -76.7(3) . . . . ?
C73 N7 C85 C86 163.6(3) . . . . ?
C74 O1 C75 C76 175.4(2) . . . . ?
C75 O1 C74 C73 -171.6(2) . . . . ?
C76 O2 C77 C78 -178.3(2) . . . . ?
C77 O2 C76 C75 174.6(2) . . . . ?
C78 N8 C84 C83 167.0(2) . . . . ?
C78 N8 C90 C89 -75.2(3) . . . . ?
C79 N7 C73 C74 164.5(2) . . . . ?
C79 N7 C85 C86 -76.3(3) . . . . ?
C80 O3 C81 C82 178.1(3) . . . . ?
C81 O3 C80 C79 -172.3(3) . . . . ?
C82 O4 C83 C84 -175.5(2) . . . . ?
C83 O4 C82 C81 166.4(2) . . . . ?
C84 N8 C78 C77 -74.4(3) . . . . ?
C84 N8 C90 C89 164.0(2) . . . . ?
C85 N7 C73 C74 -74.9(3) . . . . ?
C85 N7 C79 C80 162.3(3) . . . . ?
C86 O5 C87 C88 177.5(2) . . . . ?
C87 O5 C86 C85 -173.9(2) . . . . ?
C88 O6 C89 C90 -174.7(2) . . . . ?
C89 O6 C88 C87 177.8(2) . . . . ?
C90 N8 C78 C77 164.2(2) . . . . ?
C90 N8 C84 C83 -71.6(3) . . . . ?
K2 O7 C92 C91 49.2(2) . . . . ?
K2 O7 C93 C94 -47.8(2) . . . . ?
K2 O8 C94 C93 -46.9(3) . . . . ?
K2 O8 C95' C96' 44.8(7) . . . . ?
K2 O8 C95 C96 57.2(11) . . . . ?
K2 O9 C98 C97 50.5(2) . . . . ?
K2 O9 C99 C100 -48(2) . . . . ?
K2 O9 C99' C00' -53.0(10) . . . . ?
K2 O10' C00' C99' -45.9(8) . . . . ?
K2 O10' C01' C02' 46.4(7) . . . . ?
K2 O10 C100 C99 -47.5(14) . . . . ?
K2 O10 C101 C102 48.7(14) . . . . ?
K2 O11 C05' C06' -46.2(12) . . . . ?
K2 O11 C104 C103 39.8(3) . . . . ?
K2 O11 C105 C106 -53(2) . . . . ?
K2 O12' C06' C05' -43.5(8) . . . . ?
K2 O12' C07' C08' 53.0(8) . . . . ?
K2 O12 C106 C105 -44.7(15) . . . . ?
K2 O12 C107 C108 53.8(13) . . . . ?
K2 N9 C91 C92 45.6(2) . . . . ?
K2 N9 C97 C98 44.1(3) . . . . ?
K2 N9 C103 C104 47.1(2) . . . . ?
K2 N10 C96 C95 47.7(12) . . . . ?
K2 N10 C102 C101 43.5(11) . . . . ?
K2 N10 C108 C107 40.9(13) . . . . ?
K2 N10' C02' C01' 46.1(6) . . . . ?
K2 N10' C08' C07' 41.3(7) . . . . ?
K2 N10' C96' C95' 44.2(7) . . . . ?
O7 C93 C94 O8 62.7(3) . . . . ?
O8 C95' C96' N10' -59.9(8) . . . . ?
O8 C95 C96 N10 -73.6(14) . . . . ?
O9 C99 C100 O10 69(2) . . . . ?
O10' C00' C99' O9 62.8(11) . . . . ?
O10' C01' C02' N10' -63.7(8) . . . . ?
O10 C101 C102 N10 -63.5(15) . . . . ?
O11 C05' C06' O12' 61.2(13) . . . . ?
O11 C105 C106 O12 60(2) . . . . ?
O12' C07' C08' N10' -65.3(8) . . . . ?
O12 C107 C108 N10 -65.2(15) . . . . ?
N9 C91 C92 O7 -65.8(3) . . . . ?
N9 C97 C98 O9 -65.0(3) . . . . ?
N9 C103 C104 O11 -59.7(3) . . . . ?
C00' O10' C01' C02' -172.6(6) . . . . ?
C01' O10' C00' C99' 173.8(8) . . . . ?
C02' N10' C08' C07' -78.7(8) . . . . ?
C02' N10' C96' C95' 165.7(6) . . . . ?
C05' O11 C104 C103 -176.8(8) . . . . ?
C06' O12' C07' C08' -172.2(6) . . . . ?
C07' O12' C06' C05' -178.6(8) . . . . ?
C08' N10' C02' C01' 164.6(6) . . . . ?
C08' N10' C96' C95' -73.8(8) . . . . ?
C91 N9 C97 C98 162.9(2) . . . . ?
C91 N9 C103 C104 -70.5(3) . . . . ?
C92 O7 C93 C94 175.7(2) . . . . ?
C93 O7 C92 C91 -174.6(2) . . . . ?
C94 O8 C95' C96' -172.5(5) . . . . ?
C94 O8 C95 C96 -175.4(8) . . . . ?
C95' O8 C94 C93 168.2(4) . . . . ?
C95 O8 C94 C93 -173.2(7) . . . . ?
C96' N10' C02' C01' -75.5(7) . . . . ?
C96' N10' C08' C07' 160.8(7) . . . . ?
C96 N10 C102 C101 -71.3(14) . . . . ?
C96 N10 C108 C107 160.1(12) . . . . ?
C97 N9 C91 C92 -75.6(3) . . . . ?
C97 N9 C103 C104 168.7(2) . . . . ?
C98 O9 C99 C100 -176.8(13) . . . . ?
C98 O9 C99' C00' 174.7(6) . . . . ?
C99 O9 C98 C97 173.9(13) . . . . ?
C99' O9 C98 C97 -176.0(7) . . . . ?
C100 O10 C101 C102 -175.0(12) . . . . ?
C101 O10 C100 C99 173.3(15) . . . . ?
C102 N10 C96 C95 161.8(11) . . . . ?
C102 N10 C108 C107 -77.2(14) . . . . ?
C103 N9 C91 C92 163.8(2) . . . . ?
C103 N9 C97 C98 -75.6(3) . . . . ?
C104 O11 C05' C06' 167.4(7) . . . . ?
C104 O11 C105 C106 167.7(14) . . . . ?
C105 O11 C104 C103 -178.8(14) . . . . ?
C106 O12 C107 C108 -172.8(11) . . . . ?
C107 O12 C106 C105 -176.8(14) . . . . ?
C108 N10 C96 C95 -75.2(14) . . . . ?
C108 N10 C102 C101 165.9(10) . . . . ?
O13 C109 C110 C111 -19.1(4) . . . . ?
C109 O13 C112 C111 22.0(3) . . . . ?
C109 C110 C111 C112 31.1(4) . . . . ?
C110 C111 C112 O13 -33.1(4) . . . . ?
C112 O13 C109 C110 -1.8(3) . . . . ?
O15' C17' C18' C19' -40(3) . . . . ?
C17' O15' C20' C19' -26(3) . . . . ?
C17' C18' C19' C20' 23(4) . . . . ?
C18' C19' C20' O15' 1(4) . . . . ?
C20' O15' C17' C18' 41(2) . . . . ?
O15 C117 C118 C119 33.9(9) . . . . ?
C117 O15 C120 C119 1.4(7) . . . . ?
C117 C118 C119 C120 -31.6(9) . . . . ?
C118 C119 C120 O15 19.8(9) . . . . ?
C120 O15 C117 C118 -22.5(7) . . . . ?
O14 C113 C114 C115 28.5(4) . . . . ?
C113 O14 C116 C115 -15.2(5) . . . . ?
C113 C114 C115 C116 -35.7(4) . . . . ?
C114 C115 C116 O14 32.8(5) . . . . ?
C116 O14 C113 C114 -9.0(4) . . . . ?
C122 O16 C123 C124 -178.3(3) . . . . ?
C123 O16 C122 C121 -174.3(3) . . . . ?
